data_4129484
loop_
_publ_author_name
'Zhang, Shi-Yuan'
'Wojtas, Lukasz'
'Zaworotko, Michael J.'

_publ_section_title
;
 Structural Insight into Guest Binding Sites in a Porous Homochiral
 Metal-Organic Material.
;
_journal_issue 37
_journal_name_full 'Journal of the American Chemical Society'
_journal_page_first 12045
_journal_page_last 12049
_journal_paper_doi 10.1021/jacs.5b06760
_journal_volume 137
_journal_year 2015
_chemical_formula_moiety 'C92 H76 Co4 N12 O12, 3(N O3), N O3.33, 1.75(C9 H12 O), 0.59(C H2 Cl2), C7.2 H8.8 O0.8'
_chemical_formula_sum 'C115.49 H106.92 Cl1.18 Co4 N16 O26.88'
_chemical_formula_weight 2426.52
_space_group_crystal_system monoclinic
_space_group_IT_number 4
_space_group_name_Hall 'P 2yb'
_space_group_name_H-M_alt 'P 1 21 1'
_atom_sites_solution_hydrogens mixed
_audit_creation_date 2014-03-14
_audit_creation_method
;
Olex2 1.2
(compiled 2014.03.12 svn.r2899 for OlexSys, GUI svn.r4794)
;
_cell_angle_alpha 90
_cell_angle_beta 92.3471(6)
_cell_angle_gamma 90
_cell_formula_units_Z 2
_cell_length_a 11.4393(2)
_cell_length_b 24.6749(5)
_cell_length_c 20.3245(4)
_cell_measurement_temperature 100(2)
_cell_volume 5732.05(19)
_computing_molecular_graphics 'Olex2 (Dolomanov et al., 2009)'
_computing_publication_material 'Olex2 (Dolomanov et al., 2009)'
_computing_structure_refinement 'XL (Sheldrick, 2008)'
_diffrn_ambient_temperature 100.0
_diffrn_measured_fraction_theta_full 0.969
_diffrn_measured_fraction_theta_max 0.992
_diffrn_radiation_type CuK\a
_diffrn_radiation_wavelength 1.54178
_diffrn_reflns_av_R_equivalents 0.0462
_diffrn_reflns_av_unetI/netI 0.0592
_diffrn_reflns_Laue_measured_fraction_full 0.969
_diffrn_reflns_Laue_measured_fraction_max 0.992
_diffrn_reflns_limit_h_max 13
_diffrn_reflns_limit_h_min -13
_diffrn_reflns_limit_k_max 27
_diffrn_reflns_limit_k_min -28
_diffrn_reflns_limit_l_max 24
_diffrn_reflns_limit_l_min -24
_diffrn_reflns_number 65965
_diffrn_reflns_point_group_measured_fraction_full 0.847
_diffrn_reflns_point_group_measured_fraction_max 0.867
_diffrn_reflns_theta_full 67.679
_diffrn_reflns_theta_max 66.656
_diffrn_reflns_theta_min 2.818
_exptl_absorpt_coefficient_mu 5.385
_exptl_crystal_density_diffrn 1.406
_exptl_crystal_F_000 2510
_exptl_crystal_size_max 0.08
_exptl_crystal_size_mid 0.05
_exptl_crystal_size_min 0.03
_refine_diff_density_max 0.762
_refine_diff_density_min -0.297
_refine_diff_density_rms 0.094
_refine_ls_abs_structure_details
;
 Classical Flack method preferred over Parsons because s.u. lower.
;
_refine_ls_abs_structure_Flack 0.017(3)
_refine_ls_extinction_method none
_refine_ls_goodness_of_fit_ref 1.020
_refine_ls_hydrogen_treatment mixed
_refine_ls_matrix_type full
_refine_ls_number_parameters 1668
_refine_ls_number_reflns 17590
_refine_ls_number_restraints 278
_refine_ls_restrained_S_all 13.874
_refine_ls_R_factor_all 0.0526
_refine_ls_R_factor_gt 0.0421
_refine_ls_shift/su_max 0.001
_refine_ls_shift/su_mean 0.000
_refine_ls_structure_factor_coef Fsqd
_refine_ls_weighting_details 'w=1/[\s^2^(Fo^2^)+(0.0573P)^2^+1.0070P] where P=(Fo^2^+2Fc^2^)/3'
_refine_ls_weighting_scheme calc
_refine_ls_wR_factor_gt 0.1026
_refine_ls_wR_factor_ref 0.1077
_reflns_Friedel_coverage 0.704
_reflns_Friedel_fraction_full 0.718
_reflns_Friedel_fraction_max 0.735
_reflns_number_gt 15080
_reflns_number_total 17590
_reflns_threshold_expression 'I > 2\s(I)'
_cod_data_source_file ja5b06760_si_005.cif
_cod_data_source_block CMOM_1S_PPex
_cod_database_code 4129484
_shelxl_version_number 2013-4
_shelx_space_group_comment
;
The symmetry employed for this shelxl refinement is uniquely defined
by the following loop, which should always be used as a source of
symmetry information in preference to the above space-group names.
They are only intended as comments.
;
_shelx_estimated_absorpt_t_max 0.855
_shelx_estimated_absorpt_t_min 0.673
_olex2_refinement_description
;
1. Fixed Uiso
 At 1.2 times of:
  All C(H) groups, All C(H,H) groups
 At 1.5 times of:
  All C(H,H,H) groups, All O(H) groups
2. Restrained distances
 O29-C126 = O30-C122
 1.43 with sigma of 0.02
 C126-C115 = C123-C122
 1.52 with sigma of 0.02
 C124-C116 = C129-C128
 1.51 with sigma of 0.02
 C126-C124 = C128-C122
 1.53 with sigma of 0.02
 O10-H10
 0.9 with sigma of 0.02
 O12-H12
 0.9 with sigma of 0.02
 O11-H11
 0.9 with sigma of 0.02
 C125-C123 = C127-C123 = C127-C120 = C120-C119 = C121-C119 = C125-C121
 1.39 with sigma of 0.02
 C125-C111 = C125-C112 = C113-C112 = C114-C113 = C115-C114 = C115-C111
 1.39 with sigma of 0.02
 O8-H8
 0.9 with sigma of 0.02
 H21-H8
 -2.2 with sigma of 0.02
 O11-O11_$1 = O11_$1-O11_$2
 0.9 with sigma of 0.02
 H11G_$2-H81
 -2.2 with sigma of 0.02
 C36-H10
 1.9 with sigma of 0.04
 H12-C35
 1.9 with sigma of 0.04
 C49-H11
 1.9 with sigma of 0.04
 H10-O18
 2 with sigma of 0.04
 C125-C120 = C123-C119 = C121-C127
 2.76 with sigma of 0.04
 C125-C127 = C121-C120
 2.38 with sigma of 0.04
 C115-C112 = C111-C113 = C114-C125
 2.76 with sigma of 0.04
 C111-C114 = C125-C113
 2.38 with sigma of 0.04
 H8-C21
 1.9 with sigma of 0.04
3. Restrained planarity
 C123, C125, C121, C119, C120, C127, C122
 with sigma of 0.02
 C111, C125, C112, C113, C114, C115, C126
 with sigma of 0.02
4. Rigid bond restraints
 C114, C126, C115, C124, C111, C116, C113, C112, C121, C123, C119, C122, C127,
 C120, C128, C129
 with sigma for 1-2 distances of 0.01 and sigma for 1-3 distances of 0.01
5. Uiso/Uaniso restraints and constraints
C122 \\sim C128 \\sim C124 \\sim C116 \\sim C129 \\sim C126 \\sim C115 \\sim
C123 \\sim C111 \\sim C112 \\sim C121 \\sim C119 \\sim C120 \\sim C113 \\sim
C127 \\sim C114: within 1.7A with sigma of 0.04 and sigma for terminal atoms of
0.08
6. Others
 1*[Sof(O29)+Sof(C111)+Sof(H111)+Sof(C112)+Sof(H112)+Sof(C113)+Sof(H113)+
 Sof(C114)+Sof(H114)+Sof(C115)+Sof(C116)+Sof(H11B)+Sof(H11C)+Sof(H11D)+
 Sof(C124)+Sof(H12A)+Sof(H12B)+Sof(H125)+Sof(C126)+Sof(H126)]+1*[Sof(O30)+
 Sof(C119)+Sof(H119)+Sof(C120)+Sof(H120)+Sof(C121)+Sof(H121)+Sof(C122)+
 Sof(H122)+Sof(C123)+Sof(H12C)+Sof(C127)+Sof(H127)+Sof(C128)+Sof(H12D)+
 Sof(H12E)+Sof(C129)+Sof(H12F)+Sof(H12G)+Sof(H12H)]-1*[Sof(C125)]=0 with esd of
 0
 Sof(Cl3)=Sof(Cl4)=Sof(C117)=Sof(H11J)=Sof(H11K)=FVAR(1)
 Sof(Cl1)=Sof(Cl2)=Sof(C118)=Sof(H11H)=Sof(H11I)=FVAR(2)
 Sof(O27)=Sof(N17)=Sof(O28)=1-FVAR(3)
 Sof(N14)=Sof(O21)=FVAR(3)
 Sof(C96)=Sof(H96)=Sof(O23)=Sof(H23A)=Sof(C99)=Sof(H99)=Sof(C100)=Sof(H100)=
 Sof(C103)=Sof(C104)=Sof(H104)=Sof(C106)=Sof(H10C)=Sof(H10D)=Sof(C108)=
 Sof(H108)=Sof(C109)=Sof(H109)=Sof(C110)=Sof(H11E)=Sof(H11F)=Sof(H11G)=FVAR(4)
 Sof(C76)=Sof(H76)=Sof(C77)=Sof(H77)=Sof(C79)=Sof(C88)=Sof(H88)=Sof(C94)=
 Sof(H94)=Sof(C95)=Sof(H95)=Sof(O22)=Sof(H22A)=Sof(C98)=Sof(H98A)=Sof(H98B)=
 Sof(H98C)=Sof(C101)=Sof(H101)=Sof(C102)=Sof(H10A)=Sof(H10B)=FVAR(5)
 Sof(O29)=Sof(C111)=Sof(H111)=Sof(C112)=Sof(H112)=Sof(C113)=Sof(H113)=
 Sof(C114)=Sof(H114)=Sof(C115)=Sof(C116)=Sof(H11B)=Sof(H11C)=Sof(H11D)=
 Sof(C124)=Sof(H12A)=Sof(H12B)=Sof(H125)=Sof(C126)=Sof(H126)=FVAR(6)
 Sof(O30)=Sof(C119)=Sof(H119)=Sof(C120)=Sof(H120)=Sof(C121)=Sof(H121)=
 Sof(C122)=Sof(H122)=Sof(C123)=Sof(H12C)=Sof(C127)=Sof(H127)=Sof(C128)=
 Sof(H12D)=Sof(H12E)=Sof(C129)=Sof(H12F)=Sof(H12G)=Sof(H12H)=FVAR(7)
7.a Ternary CH refined with riding coordinates:
 C21(H21), C35(H35), C36(H36), C49(H49), C100(H100), C101(H101), C122(H122),
 C126(H126)
7.b Secondary CH2 refined with riding coordinates:
 C102(H10A,H10B), C106(H10C,H10D), C117(H11J,H11K), C118(H11H,H11I), C124(H12A,
 H12B), C128(H12D,H12E)
7.c Aromatic/amide H refined with riding coordinates:
 C1(H1), C2(H2), C3(H3), C4(H4), C5(H5), C6(H6), C8(H8A), C9(H9), C11(H11),
 C14(H14), C15(H15), C16(H16), C17(H17), C18(H18), C19(H19), C20(H20), C22(H22),
  C23(H23), C24(H24), C29(H29), C30(H30), C32(H32), C33(H33), C34(H34),
 C38(H38), C39(H39), C41(H41), C42(H42), C45(H45), C47(H47), C50(H50), C52(H52),
  C53(H53), C54(H54), C55(H55), C56(H56), C57(H57), C58(H58), C59(H59),
 C60(H60), C62(H62), C63(H63), C64(H64), C65(H65), C66(H66), C67(H67), C70(H70),
  C71(H71), C72(H72), C73(H73), C74(H74), C75(H75), C76(H76), C77(H77),
 C78(H78), C80(H80), C81(H81), C82(H82), C83(H83), C84(H84), C85(H85), C86(H86),
  C87(H87), C88(H88), C89(H89), C90(H90), C92(H92), C93(H93), C94(H94),
 C95(H95), C96(H96), C97(H97), C99(H99), C104(H104), C105(H105), C107(H107),
 C108(H108), C109(H109), C111(H111), C112(H112), C113(H113), C114(H114),
 C119(H119), C120(H120), C121(H121), C125(H125), C125(H12C), C127(H127)
7.d Idealised Me refined as rotating group:
 C98(H98A,H98B,H98C), C110(H11E,H11F,H11G), C116(H11B,H11C,H11D), C129(H12F,
 H12G,H12H)
7.e Idealised tetrahedral OH refined as rotating group:
 O22(H22A), O23(H23A)
;

loop_
_space_group_symop_operation_xyz
'x, y, z'
'-x, y+1/2, -z'

loop_
_atom_site_label
_atom_site_type_symbol
_atom_site_fract_x
_atom_site_fract_y
_atom_site_fract_z
_atom_site_U_iso_or_equiv
_atom_site_adp_type
_atom_site_occupancy
_atom_site_site_symmetry_order
_atom_site_calc_flag
_atom_site_refinement_flags_posn
_atom_site_refinement_flags_adp
_atom_site_refinement_flags_occupancy
_atom_site_disorder_assembly
_atom_site_disorder_group
Co1 Co 0.44476(5) 0.50937(2) 0.26380(3) 0.01151(15) Uani 1 1 d . . . . .
Co2 Co 0.44296(5) 0.58768(2) 0.01172(3) 0.01041(15) Uani 1 1 d . . . . .
Co3 Co 0.54229(5) 1.00598(3) 0.23888(3) 0.01123(14) Uani 1 1 d . . . . .
Co4 Co 0.42515(5) 0.59158(3) 0.51020(3) 0.01207(15) Uani 1 1 d . . . . .
N1 N 0.6325(3) 0.58825(15) 0.00906(16) 0.0143(7) Uani 1 1 d . . . . .
O1 O 0.4371(2) 0.61401(12) -0.08394(13) 0.0147(6) Uani 1 1 d . . . . .
O2 O 0.4476(2) 0.54463(12) 0.35628(13) 0.0150(6) Uani 1 1 d . . . . .
O3 O 0.4604(2) 0.53954(11) -0.14466(13) 0.0142(6) Uani 1 1 d . . . . .
O4 O 0.4403(2) 0.48149(12) 0.16943(13) 0.0145(6) Uani 1 1 d . . . . .
C1 C 0.6923(3) 0.5818(2) -0.0462(2) 0.0191(9) Uani 1 1 d . . . . .
H1 H 0.6498 0.5739 -0.0862 0.023 Uiso 1 1 calc R . . . .
N2 N 0.6342(3) 0.50885(16) 0.26294(17) 0.0173(7) Uani 1 1 d . . . . .
N3 N 1.2524(3) 0.59586(15) 0.01249(17) 0.0151(7) Uani 1 1 d . . . . .
N4 N 1.2547(3) 0.50366(16) 0.26588(17) 0.0162(7) Uani 1 1 d . . . . .
O5 O 0.4543(2) 0.55515(12) 0.10625(13) 0.0134(6) Uani 1 1 d . . . . .
O6 O 0.5481(2) 0.98145(12) 0.33538(13) 0.0156(6) Uani 1 1 d . . . . .
O7 O 0.5594(2) 1.05693(12) 0.39573(13) 0.0159(6) Uani 1 1 d . . . . .
C2 C 0.6931(4) 0.5142(2) 0.2079(2) 0.0228(10) Uani 1 1 d . . . . .
H2 H 0.6499 0.5202 0.1676 0.027 Uiso 1 1 calc R . . . .
O8 O 0.4161(3) 0.50088(13) -0.00345(13) 0.0205(6) Uani 1 1 d D . . . .
H8 H 0.347(3) 0.4983(19) -0.0263(18) 0.031 Uiso 1 1 d DR . . . .
N5 N 0.4570(3) 0.66706(14) 0.05336(17) 0.0160(7) Uani 1 1 d . . . . .
C3 C 1.0732(3) 0.5832(2) 0.0673(2) 0.0183(8) Uani 1 1 d . . . . .
H3 H 1.0355 0.5735 0.1064 0.022 Uiso 1 1 calc R . . . .
C4 C -0.3247(3) 0.59493(19) 0.4520(2) 0.0186(9) Uani 1 1 d . . . . .
H4 H -0.3669 0.5911 0.4110 0.022 Uiso 1 1 calc R . . . .
O9 O 0.4165(2) 0.61951(12) 0.41481(13) 0.0157(6) Uani 1 1 d . . . . .
N6 N -0.2670(3) 1.00109(16) 0.24002(17) 0.0165(7) Uani 1 1 d . . . . .
O10 O 0.4392(2) 0.59571(12) 0.24304(13) 0.0161(6) Uani 1 1 d D . . . .
H10 H 0.500(3) 0.6056(19) 0.223(2) 0.024 Uiso 1 1 d DR . . . .
N7 N 0.2349(3) 0.59855(15) 0.51147(17) 0.0174(7) Uani 1 1 d . . . . .
C5 C 1.1965(4) 0.51590(19) 0.3198(2) 0.0204(9) Uani 1 1 d . . . . .
H5 H 1.2402 0.5252 0.3589 0.024 Uiso 1 1 calc R . . . .
C6 C 0.8134(3) 0.5861(2) -0.0473(2) 0.0194(9) Uani 1 1 d . . . . .
H6 H 0.8521 0.5813 -0.0873 0.023 Uiso 1 1 calc R . . . .
C7 C 0.4417(3) 0.50525(18) 0.11468(18) 0.0131(8) Uani 1 1 d . . . . .
N8 N 0.3532(3) 1.00138(16) 0.24032(17) 0.0182(7) Uani 1 1 d . . . . .
C8 C 0.6949(3) 0.60119(19) 0.0646(2) 0.0179(9) Uani 1 1 d . . . . .
H8A H 0.6541 0.6073 0.1037 0.021 Uiso 1 1 calc R . . . .
C9 C 1.1937(3) 0.58131(19) 0.06536(19) 0.0165(8) Uani 1 1 d . . . . .
H9 H 1.2371 0.5691 0.1034 0.020 Uiso 1 1 calc R . . . .
N9 N 0.4613(3) 0.42852(15) 0.30165(17) 0.0169(7) Uani 1 1 d . . . . .
C10 C 1.0071(3) 0.59946(18) 0.0115(2) 0.0167(8) Uani 1 1 d . . . . .
C11 C 1.0747(4) 0.51567(19) 0.3211(2) 0.0205(9) Uani 1 1 d . . . . .
H11 H 1.0373 0.5248 0.3605 0.025 Uiso 1 1 calc DR . . . .
C12 C 0.4469(3) 0.58978(18) -0.13770(19) 0.0136(8) Uani 1 1 d . . . . .
N10 N 0.5666(3) 0.17116(15) 0.44773(17) 0.0161(7) Uani 1 1 d . . . . .
C13 C 0.8771(3) 0.59738(17) 0.0105(2) 0.0157(8) Uani 1 1 d . . . . .
O11 O 0.4652(3) 0.59294(12) -0.25530(13) 0.0161(6) Uani 1 1 d D . . . .
H11A H 0.514(5) 0.603(2) -0.274(3) 0.024 Uiso 1 1 d R . . . .
C14 C 1.1891(4) 0.61365(19) -0.0402(2) 0.0194(9) Uani 1 1 d . . . . .
H14 H 1.2292 0.6255 -0.0776 0.023 Uiso 1 1 calc R . . . .
O12 O 0.5958(3) 1.00476(13) 0.50669(13) 0.0218(6) Uani 1 1 d D . . . .
H12 H 0.667(3) 0.997(2) 0.524(2) 0.033 Uiso 1 1 d DR . . . .
C15 C 1.0673(4) 0.61555(19) -0.0427(2) 0.0207(9) Uani 1 1 d . . . . .
H15 H 1.0259 0.6278 -0.0813 0.025 Uiso 1 1 calc R . . . .
C16 C -0.0878(4) 1.01133(19) 0.1843(2) 0.0222(9) Uani 1 1 d . . . . .
H16 H -0.0506 1.0198 0.1446 0.027 Uiso 1 1 calc R . . . .
C17 C 0.1761(4) 0.5826(2) 0.5635(2) 0.0251(10) Uani 1 1 d . . . . .
H17 H 0.2190 0.5685 0.6006 0.030 Uiso 1 1 calc R . . . .
C18 C 1.1896(4) 0.48842(18) 0.2119(2) 0.0182(9) Uani 1 1 d . . . . .
H18 H 1.2292 0.4777 0.1738 0.022 Uiso 1 1 calc R . . . .
C19 C 0.2954(4) 1.0088(3) 0.2955(2) 0.0292(11) Uani 1 1 d . . . . .
H19 H 0.3394 1.0157 0.3353 0.035 Uiso 1 1 calc R . . . .
N11 N -0.3850(3) 0.59677(16) 0.50697(17) 0.0183(7) Uani 1 1 d . . . . .
C20 C 0.8137(4) 0.5114(2) 0.2067(2) 0.0236(10) Uani 1 1 d . . . . .
H20 H 0.8517 0.5150 0.1662 0.028 Uiso 1 1 calc R . . . .
C21 C 0.4263(4) 0.46817(18) 0.0546(2) 0.0174(8) Uani 1 1 d D . . . .
H21 H 0.3527 0.4467 0.0585 0.021 Uiso 1 1 calc DR . . . .
C22 C 0.8155(4) 0.60602(19) 0.0674(2) 0.0186(9) Uani 1 1 d . . . . .
H22 H 0.8559 0.6151 0.1076 0.022 Uiso 1 1 calc R . . . .
C23 C -0.2023(4) 0.9863(2) 0.2937(2) 0.0221(9) Uani 1 1 d . . . . .
H23 H -0.2419 0.9765 0.3322 0.026 Uiso 1 1 calc R . . . .
C24 C 0.4146(4) 0.4149(2) 0.3581(2) 0.0272(10) Uani 1 1 d . . . . .
H24 H 0.3665 0.4405 0.3790 0.033 Uiso 1 1 calc R . . . .
C25 C 0.8787(3) 0.50351(19) 0.2646(2) 0.0190(8) Uani 1 1 d . . . . .
C26 C 0.4896(4) 0.76845(18) 0.1125(2) 0.0197(9) Uani 1 1 d . . . . .
C27 C 1.0091(3) 0.50218(19) 0.2654(2) 0.0186(8) Uani 1 1 d . . . . .
C28 C 0.5288(4) 0.27326(18) 0.3894(2) 0.0193(9) Uani 1 1 d . . . . .
C29 C 0.5283(4) 0.39193(19) 0.2727(2) 0.0234(9) Uani 1 1 d . . . . .
H29 H 0.5607 0.4011 0.2318 0.028 Uiso 1 1 calc R . . . .
C30 C 0.0508(4) 0.62409(19) 0.4592(2) 0.0199(9) Uani 1 1 d . . . . .
H30 H 0.0098 0.6394 0.4221 0.024 Uiso 1 1 calc R . . . .
O13 O 0.6589(3) 0.63904(16) -0.29088(15) 0.0305(8) Uani 1 1 d . . . . .
C31 C 0.4273(3) 0.59431(17) 0.36099(18) 0.0127(8) Uani 1 1 d . . . . .
C32 C -0.3229(4) 0.6051(2) 0.5636(2) 0.0244(10) Uani 1 1 d . . . . .
H32 H -0.3641 0.6081 0.6031 0.029 Uiso 1 1 calc R . . . .
C33 C 0.6974(4) 0.5003(2) 0.3192(2) 0.0206(9) Uani 1 1 d . . . . .
H33 H 0.6571 0.4961 0.3588 0.025 Uiso 1 1 calc R . . . .
C34 C 0.1755(4) 1.0070(3) 0.2975(2) 0.0331(12) Uani 1 1 d . . . . .
H34 H 0.1386 1.0122 0.3380 0.040 Uiso 1 1 calc R . . . .
C35 C 0.5680(4) 0.97085(18) 0.4511(2) 0.0195(9) Uani 1 1 d D . . . .
H35 H 0.6333 0.9444 0.4459 0.023 Uiso 1 1 calc R . . . .
N12 N 0.7456(4) 0.63556(18) -0.2490(2) 0.0291(9) Uani 1 1 d . . . . .
C36 C 0.4203(3) 0.62900(17) 0.29834(18) 0.0140(8) Uani 1 1 d D . . . .
H36 H 0.4844 0.6566 0.3016 0.017 Uiso 1 1 calc R . . . .
N13 N 0.5350(3) 0.92605(14) 0.19923(17) 0.0160(7) Uani 1 1 d . . . . .
C37 C 0.4557(4) 0.93972(19) 0.4588(2) 0.0244(9) Uani 1 1 d . . . . .
C38 C 0.8183(4) 0.49741(19) 0.3222(2) 0.0207(9) Uani 1 1 d . . . . .
H38 H 0.8595 0.4913 0.3631 0.025 Uiso 1 1 calc R . . . .
C39 C 1.0688(4) 0.48759(18) 0.2093(2) 0.0195(9) Uani 1 1 d . . . . .
H39 H 1.0268 0.4773 0.1699 0.023 Uiso 1 1 calc R . . . .
C40 C -0.1400(3) 0.60489(18) 0.5110(2) 0.0175(9) Uani 1 1 d . . . . .
C41 C -0.2040(3) 0.59833(19) 0.4517(2) 0.0192(9) Uani 1 1 d . . . . .
H41 H -0.1650 0.5962 0.4114 0.023 Uiso 1 1 calc R . . . .
C42 C 0.1716(4) 0.62046(19) 0.4606(2) 0.0193(9) Uani 1 1 d . . . . .
H42 H 0.2119 0.6340 0.4242 0.023 Uiso 1 1 calc R . . . .
C43 C 0.5067(4) 0.82268(18) 0.1435(2) 0.0192(8) Uani 1 1 d . . . . .
C44 C 0.1083(4) 0.9976(2) 0.2402(2) 0.0219(9) Uani 1 1 d . . . . .
C45 C -0.2082(3) 1.01242(19) 0.1860(2) 0.0185(9) Uani 1 1 d . . . . .
H45 H -0.2518 1.0217 0.1468 0.022 Uiso 1 1 calc R . . . .
O14 O 0.7259(3) 0.62283(16) -0.19133(16) 0.0345(8) Uani 1 1 d . . . . .
C46 C -0.0100(4) 0.60515(18) 0.5125(2) 0.0171(8) Uani 1 1 d . . . . .
C47 C 0.0553(4) 0.5859(2) 0.5658(2) 0.0273(10) Uani 1 1 d . . . . .
H47 H 0.0176 0.5748 0.6043 0.033 Uiso 1 1 calc R . . . .
C48 C 0.5573(3) 1.00659(18) 0.38915(18) 0.0135(8) Uani 1 1 d . . . . .
O15 O 0.8453(3) 0.6452(2) -0.2673(2) 0.0482(11) Uani 1 1 d . . . . .
C49 C 0.4432(3) 0.62591(17) -0.19950(18) 0.0128(8) Uani 1 1 d D . . . .
H49 H 0.5070 0.6535 -0.1945 0.015 Uiso 1 1 calc R . . . .
C50 C 0.4102(4) 0.67877(18) 0.1109(2) 0.0186(8) Uani 1 1 d . . . . .
H50 H 0.3651 0.6518 0.1314 0.022 Uiso 1 1 calc R . . . .
C51 C -0.0215(3) 0.99792(19) 0.2399(2) 0.0195(9) Uani 1 1 d . . . . .
C52 C 0.4243(4) 0.72813(18) 0.1417(2) 0.0208(9) Uani 1 1 d . . . . .
H52 H 0.3896 0.7347 0.1826 0.025 Uiso 1 1 calc R . . . .
C53 C 0.5827(4) 0.17963(19) 0.3841(2) 0.0230(9) Uani 1 1 d . . . . .
H53 H 0.6078 0.1500 0.3584 0.028 Uiso 1 1 calc R . . . .
C54 C 0.4334(4) 0.3644(2) 0.3878(2) 0.0281(10) Uani 1 1 d . . . . .
H54 H 0.3973 0.3559 0.4278 0.034 Uiso 1 1 calc R . . . .
C55 C 0.5524(4) 0.34164(19) 0.2991(2) 0.0252(10) Uani 1 1 d . . . . .
H55 H 0.6012 0.3171 0.2768 0.030 Uiso 1 1 calc R . . . .
C56 C 0.5372(5) 0.7565(2) 0.0527(2) 0.0322(11) Uani 1 1 d . . . . .
H56 H 0.5825 0.7828 0.0311 0.039 Uiso 1 1 calc R . . . .
C57 C -0.0822(4) 0.9845(2) 0.2962(2) 0.0270(11) Uani 1 1 d . . . . .
H57 H -0.0406 0.9742 0.3356 0.032 Uiso 1 1 calc R . . . .
C58 C -0.2025(4) 0.6095(2) 0.5677(2) 0.0252(10) Uani 1 1 d . . . . .
H58 H -0.1628 0.6156 0.6090 0.030 Uiso 1 1 calc R . . . .
C59 C 0.5343(5) 0.9180(2) 0.1347(2) 0.0364(13) Uani 1 1 d . . . . .
H59 H 0.5435 0.9486 0.1071 0.044 Uiso 1 1 calc R . . . .
C60 C 0.5155(5) 0.2651(2) 0.4560(2) 0.0363(13) Uani 1 1 d . . . . .
H60 H 0.4934 0.2945 0.4831 0.044 Uiso 1 1 calc R . . . .
C61 C 0.5055(4) 0.32663(18) 0.3585(2) 0.0182(8) Uani 1 1 d . . . . .
C62 C 0.5342(5) 0.2144(2) 0.4832(2) 0.0325(11) Uani 1 1 d . . . . .
H62 H 0.5237 0.2098 0.5289 0.039 Uiso 1 1 calc R . . . .
C63 C 0.5186(4) 0.7062(2) 0.0247(2) 0.0282(10) Uani 1 1 d . . . . .
H63 H 0.5508 0.6988 -0.0167 0.034 Uiso 1 1 calc R . . . .
C64 C 0.5212(6) 0.8825(2) 0.2361(2) 0.0398(13) Uani 1 1 d . . . . .
H64 H 0.5205 0.8870 0.2825 0.048 Uiso 1 1 calc R . . . .
C65 C 0.5078(6) 0.8305(2) 0.2107(2) 0.0402(14) Uani 1 1 d . . . . .
H65 H 0.4994 0.8005 0.2395 0.048 Uiso 1 1 calc R . . . .
C66 C 0.5649(4) 0.22932(19) 0.3534(2) 0.0248(10) Uani 1 1 d . . . . .
H66 H 0.5774 0.2331 0.3077 0.030 Uiso 1 1 calc R . . . .
C67 C 0.5210(6) 0.8680(2) 0.1052(3) 0.0431(15) Uani 1 1 d . . . . .
H67 H 0.5217 0.8648 0.0586 0.052 Uiso 1 1 calc R . . . .
C68 C 0.3269(4) 0.65540(17) -0.20731(19) 0.0169(8) Uani 1 1 d . . . . .
C69 C 0.3040(4) 0.65884(17) 0.2919(2) 0.0185(8) Uani 1 1 d . . . . .
C70 C 0.2379(4) 0.63671(19) -0.2489(2) 0.0238(9) Uani 1 1 d . . . . .
H70 H 0.2501 0.6057 -0.2756 0.029 Uiso 1 1 calc R . . . .
C71 C 0.2121(4) 0.6393(2) 0.2526(2) 0.0266(10) Uani 1 1 d . . . . .
H71 H 0.2229 0.6080 0.2263 0.032 Uiso 1 1 calc R . . . .
O16 O 1.0112(4) 0.4659(2) -0.0235(3) 0.0572(12) Uani 1 1 d . . . . .
O17 O 1.1329(4) 0.45152(17) 0.05895(19) 0.0417(9) Uani 1 1 d . . . . .
N14 N 1.1091(5) 0.4646(3) -0.0005(3) 0.0261(15) Uiso 0.665(7) 1 d . . P . .
C72 C 0.1294(4) 0.6630(2) -0.2523(3) 0.0334(11) Uani 1 1 d . . . . .
H72 H 0.0681 0.6496 -0.2807 0.040 Uiso 1 1 calc R . . . .
C73 C 0.3085(4) 0.70170(19) -0.1694(2) 0.0263(10) Uani 1 1 d . . . . .
H73 H 0.3694 0.7150 -0.1406 0.032 Uiso 1 1 calc R . . . .
O18 O 0.6340(3) 0.64178(15) 0.20611(15) 0.0268(7) Uani 1 1 d D . . . .
O19 O 0.6995(3) 0.63346(16) 0.30693(16) 0.0340(8) Uani 1 1 d . . . . .
O20 O 0.8208(3) 0.6427(2) 0.2301(2) 0.0477(11) Uani 1 1 d . . . . .
O21 O 1.1852(4) 0.4795(2) -0.0393(2) 0.0308(13) Uani 0.665(7) 1 d . . P . .
N15 N 0.7197(3) 0.63985(17) 0.24855(19) 0.0253(8) Uani 1 1 d . . . . .
C74 C 0.1030(5) 0.6654(3) 0.2512(3) 0.0423(13) Uani 1 1 d . . . . .
H74 H 0.0404 0.6516 0.2239 0.051 Uiso 1 1 calc R . . . .
C75 C 0.1681(4) 0.98875(18) 0.1827(2) 0.0200(9) Uani 1 1 d . . . . .
H75 H 0.1265 0.9812 0.1423 0.024 Uiso 1 1 calc R . . . .
C76 C 0.9866(6) 0.2767(3) 0.5155(3) 0.0429(15) Uani 0.909(5) 1 d . . P . .
H76 H 0.9649 0.2913 0.5566 0.052 Uiso 0.909(5) 1 calc R . P . .
C77 C 0.9018(7) 0.2573(3) 0.4720(4) 0.0525(18) Uani 0.909(5) 1 d . . P . .
H77 H 0.8222 0.2577 0.4836 0.063 Uiso 0.909(5) 1 calc R . P . .
C78 C 0.2016(5) 0.7284(2) -0.1737(3) 0.0387(13) Uani 1 1 d . . . . .
H78 H 0.1901 0.7603 -0.1487 0.046 Uiso 1 1 calc R . . . .
C79 C 1.1025(6) 0.2753(3) 0.5004(3) 0.0391(14) Uani 0.909(5) 1 d . . P . .
C80 C 0.2887(4) 0.99117(19) 0.1856(2) 0.0206(9) Uani 1 1 d . . . . .
H80 H 0.3283 0.9852 0.1461 0.025 Uiso 1 1 calc R . . . .
Cl1 Cl 0.9550(4) 0.3586(2) -0.3104(2) 0.0469(14) Uani 0.308(4) 1 d . . P A 1
C81 C 0.5178(5) 0.3778(2) 0.0783(3) 0.0392(12) Uani 1 1 d . . . . .
H81 H 0.4459 0.3667 0.0958 0.047 Uiso 1 1 calc DR . . . .
C82 C 0.6339(5) 0.4448(3) 0.0271(3) 0.0454(14) Uani 1 1 d . . . . .
H82 H 0.6415 0.4802 0.0094 0.055 Uiso 1 1 calc R . . . .
C83 C 0.0864(5) 0.7103(3) 0.2887(3) 0.0546(17) Uani 1 1 d . . . . .
H83 H 0.0116 0.7271 0.2888 0.066 Uiso 1 1 calc R . . . .
C84 C 0.1113(5) 0.7082(3) -0.2145(3) 0.0414(13) Uani 1 1 d . . . . .
H84 H 0.0372 0.7256 -0.2164 0.050 Uiso 1 1 calc R . . . .
C85 C 0.3699(6) 0.9593(3) 0.4967(4) 0.059(2) Uani 1 1 d . . . . .
H85 H 0.3835 0.9913 0.5218 0.071 Uiso 1 1 calc R . . . .
C86 C 0.2881(5) 0.7059(2) 0.3285(2) 0.0328(11) Uani 1 1 d . . . . .
H86 H 0.3512 0.7206 0.3546 0.039 Uiso 1 1 calc R . . . .
C87 C 0.4394(7) 0.8917(3) 0.4261(3) 0.0541(17) Uani 1 1 d . . . . .
H87 H 0.5000 0.8763 0.4015 0.065 Uiso 1 1 calc R . . . .
C88 C 1.0461(6) 0.2354(3) 0.3945(3) 0.0460(16) Uani 0.909(5) 1 d . . P . .
H88 H 1.0668 0.2217 0.3529 0.055 Uiso 0.909(5) 1 calc R . P . .
C89 C 0.1785(6) 0.7315(3) 0.3267(3) 0.0497(16) Uani 1 1 d . . . . .
H89 H 0.1675 0.7635 0.3517 0.060 Uiso 1 1 calc R . . . .
C90 C 0.6138(7) 0.3416(3) 0.0784(3) 0.0588(19) Uani 1 1 d . . . . .
H90 H 0.6074 0.3063 0.0964 0.071 Uiso 1 1 calc R . . . .
C91 C 0.5288(4) 0.42941(19) 0.0527(2) 0.0254(10) Uani 1 1 d . . . . .
C92 C 0.7292(6) 0.4093(3) 0.0267(4) 0.065(2) Uani 1 1 d . . . . .
H92 H 0.8011 0.4204 0.0092 0.077 Uiso 1 1 calc R . . . .
C93 C 0.7173(7) 0.3586(3) 0.0518(4) 0.066(2) Uani 1 1 d . . . . .
H93 H 0.7815 0.3342 0.0511 0.080 Uiso 1 1 calc R . . . .
C94 C 0.9312(6) 0.2371(3) 0.4111(4) 0.0464(16) Uani 0.909(5) 1 d . . P . .
H94 H 0.8716 0.2245 0.3809 0.056 Uiso 0.909(5) 1 calc R . P . .
C95 C 1.1323(6) 0.2541(3) 0.4397(3) 0.0431(15) Uani 0.909(5) 1 d . . P . .
H95 H 1.2123 0.2522 0.4290 0.052 Uiso 0.909(5) 1 calc R . P . .
O22 O 1.2718(4) 0.3319(2) 0.5243(3) 0.0546(13) Uani 0.909(5) 1 d . . P . .
H22A H 1.2401 0.3627 0.5227 0.082 Uiso 0.909(5) 1 calc GR . P . .
C96 C 0.9860(6) 0.3520(3) 0.1886(5) 0.049(2) Uani 0.836(5) 1 d . . P . .
H96 H 0.9759 0.3481 0.1422 0.059 Uiso 0.836(5) 1 calc R . P . .
O23 O 1.1937(6) 0.3494(3) 0.1139(3) 0.0667(18) Uani 0.836(5) 1 d . . P . .
H23A H 1.1851 0.3210 0.0914 0.100 Uiso 0.836(5) 1 calc GR . P . .
C97 C 0.2631(7) 0.9333(3) 0.4991(5) 0.082(3) Uani 1 1 d . . . . .
H97 H 0.2028 0.9487 0.5239 0.098 Uiso 1 1 calc R . . . .
C98 C 1.3609(6) 0.2643(3) 0.6311(4) 0.0501(17) Uani 0.909(5) 1 d . . P . .
H98A H 1.4202 0.2853 0.6087 0.075 Uiso 0.909(5) 1 calc GR . P . .
H98B H 1.3970 0.2317 0.6505 0.075 Uiso 0.909(5) 1 calc GR . P . .
H98C H 1.3281 0.2863 0.6659 0.075 Uiso 0.909(5) 1 calc GR . P . .
C99 C 1.1070(9) 0.3556(4) 0.2879(5) 0.068(3) Uani 0.836(5) 1 d . . P . .
H99 H 1.1817 0.3544 0.3101 0.081 Uiso 0.836(5) 1 calc R . P . .
C100 C 1.2047(7) 0.3356(3) 0.1819(5) 0.056(2) Uani 0.836(5) 1 d . . P . .
H100 H 1.2716 0.3566 0.2023 0.067 Uiso 0.836(5) 1 calc R . P . .
C101 C 1.1962(6) 0.2951(3) 0.5508(3) 0.0425(15) Uani 0.909(5) 1 d . . P . .
H101 H 1.1552 0.3139 0.5869 0.051 Uiso 0.909(5) 1 calc R . P . .
C102 C 1.2636(6) 0.2479(3) 0.5815(3) 0.0430(15) Uani 0.909(5) 1 d . . P . .
H10A H 1.2983 0.2266 0.5459 0.052 Uiso 0.909(5) 1 calc R . P . .
H10B H 1.2081 0.2240 0.6038 0.052 Uiso 0.909(5) 1 calc R . P . .
C103 C 1.0984(6) 0.3477(3) 0.2188(4) 0.0464(19) Uani 0.836(5) 1 d . . P . .
C104 C 1.0073(9) 0.3650(4) 0.3242(5) 0.065(2) Uani 0.836(5) 1 d . . P . .
H104 H 1.0133 0.3695 0.3706 0.077 Uiso 0.836(5) 1 calc R . P . .
C105 C 0.3297(10) 0.8656(4) 0.4299(4) 0.093(4) Uani 1 1 d . . . . .
H105 H 0.3159 0.8328 0.4064 0.112 Uiso 1 1 calc R . . . .
C106 C 1.2360(8) 0.2757(4) 0.1845(6) 0.075(3) Uani 0.836(5) 1 d . . P . .
H10C H 1.2371 0.2635 0.2309 0.090 Uiso 0.836(5) 1 calc R . P . .
H10D H 1.1740 0.2550 0.1600 0.090 Uiso 0.836(5) 1 calc R . P . .
C107 C 0.2436(7) 0.8863(4) 0.4665(4) 0.076(3) Uani 1 1 d . . . . .
H107 H 0.1709 0.8679 0.4691 0.091 Uiso 1 1 calc R . . . .
C108 C 0.8886(7) 0.3620(3) 0.2266(5) 0.059(2) Uani 0.836(5) 1 d . . P . .
H108 H 0.8129 0.3649 0.2058 0.071 Uiso 0.836(5) 1 calc R . P . .
C109 C 0.9014(8) 0.3674(3) 0.2909(5) 0.062(2) Uani 0.836(5) 1 d . . P . .
H109 H 0.8336 0.3733 0.3153 0.074 Uiso 0.836(5) 1 calc R . P . .
C110 C 1.3512(9) 0.2624(4) 0.1564(7) 0.105(5) Uani 0.836(5) 1 d . . P . .
H11E H 1.3485 0.2257 0.1380 0.158 Uiso 0.836(5) 1 calc GR . P . .
H11F H 1.4128 0.2645 0.1913 0.158 Uiso 0.836(5) 1 calc GR . P . .
H11G H 1.3678 0.2884 0.1216 0.158 Uiso 0.836(5) 1 calc DGR . P . .
N16 N 1.1167(4) 0.4573(2) 0.4943(2) 0.0398(11) Uani 1 1 d . . . . .
O24 O 1.1923(4) 0.4713(3) 0.4564(2) 0.0716(18) Uani 1 1 d . . . . .
O25 O 1.0140(4) 0.4671(3) 0.4790(3) 0.0737(16) Uani 1 1 d . . . . .
O26 O 1.1451(4) 0.4370(2) 0.5493(2) 0.0600(13) Uani 1 1 d . . . . .
O27 O 0.9353(9) 0.4712(5) 0.0608(6) 0.041(3) Uani 0.335(7) 1 d . . P . .
N17 N 1.0250(12) 0.4631(5) 0.0305(6) 0.030(3) Uani 0.335(7) 1 d . . P . .
O28 O 1.2599(8) 0.4475(4) -0.0623(5) 0.030(3) Uani 0.335(7) 1 d . . P . .
Cl2 Cl 0.7526(4) 0.3474(2) -0.2290(3) 0.0554(17) Uani 0.308(4) 1 d . . P A 1
Cl3 Cl 0.8109(6) 0.3645(2) -0.2706(3) 0.0554(18) Uani 0.281(4) 1 d . . P B 2
Cl4 Cl 0.7912(4) 0.3542(2) -0.1279(2) 0.0423(14) Uani 0.281(4) 1 d . . P B 2
O29 O 1.1893(11) 0.2531(6) 0.0252(6) 0.070(4) Uani 0.422(4) 1 d D . P C 1
C111 C 1.1210(11) 0.3367(6) -0.0807(8) 0.066(5) Uani 0.422(4) 1 d D U P C 1
H111 H 1.0995 0.3552 -0.0420 0.079 Uiso 0.422(4) 1 calc R . P C 1
C112 C 1.1816(12) 0.3422(7) -0.1934(9) 0.064(5) Uani 0.422(4) 1 d D U P C 1
H112 H 1.1986 0.3654 -0.2291 0.077 Uiso 0.422(4) 1 calc R . P C 1
C113 C 1.1883(17) 0.2874(7) -0.1968(9) 0.054(5) Uani 0.422(4) 1 d D U P C 1
H113 H 1.2126 0.2708 -0.2362 0.065 Uiso 0.422(4) 1 calc R . P C 1
C114 C 1.1600(18) 0.2551(7) -0.1435(9) 0.050(5) Uani 0.422(4) 1 d D U P C 1
H114 H 1.1632 0.2167 -0.1458 0.060 Uiso 0.422(4) 1 calc R . P C 1
C115 C 1.1270(12) 0.2818(5) -0.0867(7) 0.044(3) Uani 0.422(4) 1 d D U P C 1
O30 O 1.2412(9) 0.3333(5) -0.0136(8) 0.061(4) Uani 0.378(4) 1 d D . P C 2
C116 C 0.8756(16) 0.2477(8) -0.0514(10) 0.065(5) Uani 0.422(4) 1 d D U P C 1
H11B H 0.8783 0.2724 -0.0891 0.097 Uiso 0.422(4) 1 calc GR . P C 1
H11C H 0.8015 0.2526 -0.0295 0.097 Uiso 0.422(4) 1 calc GR . P C 1
H11D H 0.8814 0.2102 -0.0667 0.097 Uiso 0.422(4) 1 calc GR . P C 1
C117 C 0.848(2) 0.3260(11) -0.1983(12) 0.054(6) Uiso 0.281(4) 1 d . . P B 2
H11J H 0.8180 0.2886 -0.2040 0.065 Uiso 0.281(4) 1 calc R . P B 2
H11K H 0.9344 0.3239 -0.1925 0.065 Uiso 0.281(4) 1 calc R . P B 2
C118 C 0.9052(18) 0.3465(9) -0.2305(10) 0.048(5) Uiso 0.308(4) 1 d . . P A 1
H11H H 0.9344 0.3108 -0.2148 0.057 Uiso 0.308(4) 1 calc R . P A 1
H11I H 0.9377 0.3745 -0.2000 0.057 Uiso 0.308(4) 1 calc R . P A 1
C119 C 1.1637(13) 0.3215(6) -0.2466(9) 0.058(4) Uani 0.378(4) 1 d D U P C 2
H119 H 1.1577 0.3275 -0.2927 0.070 Uiso 0.378(4) 1 calc R . P C 2
C120 C 1.1859(14) 0.2713(7) -0.2212(10) 0.047(4) Uani 0.378(4) 1 d D U P C 2
H120 H 1.2025 0.2417 -0.2491 0.056 Uiso 0.378(4) 1 calc R . P C 2
C121 C 1.1501(11) 0.3637(8) -0.2019(10) 0.095(9) Uani 0.378(4) 1 d D U P C 2
H121 H 1.1407 0.3989 -0.2203 0.114 Uiso 0.378(4) 1 calc R . P C 2
C122 C 1.1665(15) 0.2933(8) -0.0395(10) 0.075(5) Uani 0.378(4) 1 d D U P C 2
H122 H 1.2024 0.2569 -0.0313 0.090 Uiso 0.378(4) 1 calc R . P C 2
C123 C 1.1667(9) 0.3060(7) -0.1124(9) 0.063(4) Uani 0.378(4) 1 d D U P C 2
C124 C 0.9761(12) 0.2598(7) -0.0035(11) 0.061(4) Uani 0.422(4) 1 d D U P C 1
H12A H 0.9720 0.2986 0.0088 0.073 Uiso 0.422(4) 1 calc R . P C 1
H12B H 0.9655 0.2383 0.0369 0.073 Uiso 0.422(4) 1 calc R . P C 1
C125 C 1.1487(8) 0.3604(5) -0.1352(6) 0.105(5) Uani 0.800(4) 1 d D . P . .
H125 H 1.1448 0.3988 -0.1329 0.126 Uiso 0.422(4) 1 calc R . P C 1
H12C H 1.1373 0.3905 -0.1071 0.126 Uiso 0.378(4) 1 calc R . P C 2
C126 C 1.0967(12) 0.2486(6) -0.0273(7) 0.055(4) Uani 0.422(4) 1 d D U P C 1
H126 H 1.0964 0.2099 -0.0419 0.066 Uiso 0.422(4) 1 calc R . P C 1
C127 C 1.1837(18) 0.2648(10) -0.1550(12) 0.069(7) Uani 0.378(4) 1 d D U P C 2
H127 H 1.1946 0.2294 -0.1376 0.082 Uiso 0.378(4) 1 calc R . P C 2
C128 C 1.0382(18) 0.2928(11) -0.0179(14) 0.087(7) Uani 0.378(4) 1 d D U P C 2
H12D H 1.0044 0.3291 -0.0270 0.104 Uiso 0.378(4) 1 calc R . P C 2
H12E H 1.0395 0.2875 0.0304 0.104 Uiso 0.378(4) 1 calc R . P C 2
C129 C 0.953(3) 0.2492(9) -0.0504(14) 0.083(7) Uani 0.378(4) 1 d D U P C 2
H12F H 0.9726 0.2434 -0.0963 0.125 Uiso 0.378(4) 1 calc GR . P C 2
H12G H 0.8718 0.2622 -0.0489 0.125 Uiso 0.378(4) 1 calc GR . P C 2
H12H H 0.9604 0.2150 -0.0261 0.125 Uiso 0.378(4) 1 calc GR . P C 2

loop_
_atom_site_aniso_label
_atom_site_aniso_U_11
_atom_site_aniso_U_22
_atom_site_aniso_U_33
_atom_site_aniso_U_23
_atom_site_aniso_U_13
_atom_site_aniso_U_12
Co1 0.0097(3) 0.0151(4) 0.0097(3) 0.0000(2) -0.0001(2) 0.0001(3)
Co2 0.0085(3) 0.0144(4) 0.0083(3) -0.0001(2) 0.0006(2) 0.0003(3)
Co3 0.0093(3) 0.0147(4) 0.0097(3) -0.0001(2) 0.0002(2) -0.0004(3)
Co4 0.0091(3) 0.0185(4) 0.0087(3) -0.0008(2) 0.0005(2) -0.0005(3)
N1 0.0096(14) 0.0196(19) 0.0137(16) -0.0007(14) 0.0007(12) 0.0004(13)
O1 0.0136(13) 0.0193(16) 0.0112(13) -0.0001(11) 0.0009(10) 0.0003(10)
O2 0.0148(13) 0.0184(16) 0.0119(14) 0.0007(11) -0.0002(10) 0.0003(11)
O3 0.0138(13) 0.0158(16) 0.0128(14) 0.0005(10) 0.0000(10) -0.0001(10)
O4 0.0160(13) 0.0167(15) 0.0108(13) 0.0020(11) 0.0012(10) 0.0010(10)
C1 0.0133(18) 0.030(3) 0.014(2) -0.0051(17) -0.0009(15) 0.0035(17)
N2 0.0113(15) 0.0204(19) 0.0201(17) -0.0015(15) -0.0011(13) -0.0001(14)
N3 0.0115(15) 0.0186(19) 0.0154(17) 0.0014(13) 0.0011(12) 0.0002(13)
N4 0.0127(15) 0.0182(18) 0.0178(17) 0.0027(14) 0.0016(13) -0.0004(14)
O5 0.0131(13) 0.0159(16) 0.0111(14) -0.0007(10) 0.0007(10) -0.0008(10)
O6 0.0147(13) 0.0198(15) 0.0123(14) -0.0015(11) 0.0008(10) -0.0012(11)
O7 0.0168(13) 0.0199(17) 0.0112(14) 0.0017(11) 0.0014(10) -0.0001(11)
C2 0.017(2) 0.032(3) 0.019(2) 0.0061(18) -0.0032(16) -0.0016(18)
O8 0.0344(16) 0.0179(16) 0.0091(13) 0.0007(11) 0.0003(11) 0.0005(13)
N5 0.0155(15) 0.0165(18) 0.0159(17) 0.0001(13) -0.0002(13) -0.0007(13)
C3 0.0143(18) 0.026(2) 0.014(2) 0.0018(17) 0.0008(15) -0.0031(17)
C4 0.0135(18) 0.031(3) 0.0108(19) -0.0008(16) -0.0013(14) 0.0021(17)
O9 0.0127(13) 0.0248(16) 0.0096(13) -0.0026(11) 0.0021(10) 0.0007(11)
N6 0.0109(15) 0.0200(19) 0.0186(17) -0.0021(14) 0.0002(12) 0.0008(14)
O10 0.0193(13) 0.0182(16) 0.0110(13) -0.0012(11) 0.0038(10) -0.0010(11)
N7 0.0112(15) 0.025(2) 0.0154(17) -0.0012(14) 0.0003(13) -0.0001(14)
C5 0.0138(19) 0.030(3) 0.018(2) 0.0002(17) -0.0010(15) -0.0026(16)
C6 0.0166(19) 0.030(3) 0.0114(19) -0.0040(17) 0.0012(15) 0.0008(18)
C7 0.0075(16) 0.018(2) 0.0138(19) -0.0028(16) -0.0007(13) 0.0009(15)
N8 0.0123(15) 0.025(2) 0.0170(17) 0.0029(15) -0.0001(13) 0.0008(14)
C8 0.0120(18) 0.029(2) 0.0124(19) 0.0015(16) 0.0019(14) 0.0001(16)
C9 0.0121(18) 0.023(2) 0.0139(19) 0.0002(16) -0.0015(14) 0.0023(16)
N9 0.0187(16) 0.0196(19) 0.0125(16) -0.0018(13) 0.0007(13) 0.0003(13)
C10 0.0131(19) 0.021(2) 0.016(2) -0.0021(16) -0.0003(14) -0.0008(15)
C11 0.0157(19) 0.025(3) 0.021(2) -0.0011(17) 0.0035(16) 0.0006(16)
C12 0.0065(16) 0.020(2) 0.0140(19) -0.0011(16) 0.0009(13) 0.0001(15)
N10 0.0131(15) 0.0197(19) 0.0159(17) 0.0011(13) 0.0035(13) 0.0025(13)
C13 0.0120(18) 0.018(2) 0.017(2) 0.0016(15) 0.0006(15) 0.0012(15)
O11 0.0189(13) 0.0201(16) 0.0095(13) -0.0009(11) 0.0041(10) -0.0010(12)
C14 0.016(2) 0.026(2) 0.017(2) 0.0029(16) 0.0035(16) 0.0012(16)
O12 0.0328(16) 0.0208(16) 0.0116(14) 0.0004(12) -0.0032(12) -0.0023(13)
C15 0.015(2) 0.029(3) 0.018(2) 0.0026(17) 0.0001(16) 0.0006(16)
C16 0.017(2) 0.026(3) 0.024(2) 0.0010(18) 0.0010(16) 0.0019(17)
C17 0.0126(19) 0.047(3) 0.015(2) 0.007(2) -0.0009(15) 0.0019(19)
C18 0.0167(19) 0.019(2) 0.019(2) -0.0012(16) 0.0022(16) -0.0005(15)
C19 0.015(2) 0.054(3) 0.018(2) -0.007(2) -0.0003(16) 0.004(2)
N11 0.0106(15) 0.028(2) 0.0166(17) 0.0001(14) 0.0009(12) -0.0017(14)
C20 0.0151(19) 0.034(3) 0.022(2) 0.0062(19) 0.0017(16) -0.0040(18)
C21 0.022(2) 0.017(2) 0.013(2) 0.0000(15) -0.0033(16) 0.0008(16)
C22 0.0140(19) 0.030(2) 0.0112(19) 0.0003(16) -0.0031(15) 0.0006(16)
C23 0.017(2) 0.033(3) 0.017(2) 0.0023(17) 0.0040(16) 0.0035(17)
C24 0.039(3) 0.023(3) 0.020(2) 0.0051(18) 0.0101(19) 0.0090(19)
C25 0.0118(19) 0.018(2) 0.027(2) 0.0011(17) 0.0005(16) -0.0004(16)
C26 0.026(2) 0.017(2) 0.016(2) -0.0006(16) -0.0025(16) -0.0008(16)
C27 0.0140(19) 0.018(2) 0.024(2) 0.0026(17) 0.0003(15) -0.0016(16)
C28 0.021(2) 0.022(2) 0.014(2) 0.0023(16) 0.0006(16) 0.0015(16)
C29 0.032(2) 0.024(2) 0.015(2) 0.0031(16) 0.0072(17) 0.0050(18)
C30 0.0141(19) 0.026(2) 0.020(2) 0.0042(17) 0.0001(16) 0.0018(16)
O13 0.0269(17) 0.050(2) 0.0145(15) -0.0002(14) 0.0017(13) -0.0144(15)
C31 0.0042(15) 0.023(2) 0.0107(18) -0.0006(15) 0.0007(12) -0.0014(14)
C32 0.015(2) 0.049(3) 0.009(2) -0.0037(18) -0.0005(15) -0.0007(19)
C33 0.0157(19) 0.029(3) 0.017(2) -0.0032(17) 0.0033(15) 0.0024(18)
C34 0.015(2) 0.064(4) 0.020(2) -0.009(2) 0.0039(17) 0.003(2)
C35 0.024(2) 0.021(2) 0.013(2) -0.0001(16) -0.0017(16) 0.0020(16)
N12 0.027(2) 0.039(3) 0.021(2) -0.0075(17) 0.0060(16) -0.0050(17)
C36 0.0158(19) 0.017(2) 0.0090(18) -0.0004(15) 0.0014(14) 0.0010(15)
N13 0.0169(16) 0.0179(18) 0.0130(16) 0.0001(13) -0.0010(12) -0.0009(13)
C37 0.031(2) 0.022(2) 0.019(2) 0.0097(17) -0.0027(17) -0.0041(18)
C38 0.0163(19) 0.027(2) 0.018(2) -0.0048(17) -0.0030(15) 0.0044(17)
C39 0.0158(19) 0.023(2) 0.020(2) 0.0009(16) -0.0015(16) -0.0024(16)
C40 0.0122(19) 0.026(2) 0.015(2) 0.0001(16) 0.0002(15) -0.0020(15)
C41 0.0142(19) 0.030(3) 0.0141(19) -0.0024(16) 0.0031(15) -0.0001(16)
C42 0.0137(19) 0.026(2) 0.018(2) 0.0043(16) 0.0031(16) -0.0031(16)
C43 0.024(2) 0.018(2) 0.016(2) 0.0005(16) 0.0002(16) -0.0038(16)
C44 0.0125(19) 0.029(3) 0.024(2) -0.0024(18) 0.0000(16) 0.0003(17)
C45 0.0127(18) 0.028(3) 0.015(2) -0.0008(17) -0.0002(15) 0.0008(16)
O14 0.0349(19) 0.051(2) 0.0174(16) 0.0039(15) -0.0017(14) -0.0008(16)
C46 0.0116(19) 0.025(2) 0.015(2) -0.0038(16) 0.0007(15) -0.0019(15)
C47 0.016(2) 0.051(3) 0.015(2) 0.006(2) 0.0043(16) -0.003(2)
C48 0.0049(15) 0.021(2) 0.0140(19) 0.0041(16) -0.0004(13) 0.0009(15)
O15 0.0266(19) 0.080(3) 0.039(2) -0.010(2) 0.0112(16) -0.0203(19)
C49 0.0133(18) 0.018(2) 0.0068(17) -0.0006(14) 0.0014(14) 0.0006(15)
C50 0.021(2) 0.021(2) 0.013(2) 0.0028(16) 0.0030(16) -0.0019(16)
C51 0.016(2) 0.029(3) 0.014(2) -0.0036(17) 0.0014(15) -0.0007(17)
C52 0.029(2) 0.018(2) 0.016(2) -0.0019(16) 0.0057(17) 0.0010(17)
C53 0.035(2) 0.021(2) 0.014(2) -0.0021(17) 0.0076(17) 0.0016(18)
C54 0.040(3) 0.027(3) 0.019(2) 0.0030(18) 0.0148(19) 0.007(2)
C55 0.034(2) 0.023(2) 0.019(2) 0.0003(17) 0.0091(18) 0.0079(18)
C56 0.048(3) 0.022(3) 0.028(3) 0.0006(19) 0.015(2) -0.011(2)
C57 0.019(2) 0.044(3) 0.018(2) 0.0013(19) 0.0014(17) 0.0040(19)
C58 0.015(2) 0.045(3) 0.015(2) -0.0044(18) -0.0045(16) 0.0009(18)
C59 0.072(4) 0.019(3) 0.019(2) 0.0020(18) 0.010(2) -0.006(2)
C60 0.065(4) 0.030(3) 0.014(2) 0.0001(19) 0.009(2) 0.020(2)
C61 0.020(2) 0.019(2) 0.015(2) -0.0017(16) 0.0002(15) 0.0024(16)
C62 0.058(3) 0.025(3) 0.015(2) 0.0055(18) 0.008(2) 0.014(2)
C63 0.043(3) 0.023(3) 0.020(2) -0.0033(18) 0.0144(19) -0.006(2)
C64 0.079(4) 0.027(3) 0.013(2) -0.0028(19) -0.003(2) -0.006(3)
C65 0.083(4) 0.020(3) 0.017(2) 0.0013(19) -0.005(2) -0.015(2)
C66 0.041(3) 0.020(2) 0.014(2) 0.0014(16) 0.0087(18) 0.0026(19)
C67 0.094(5) 0.020(3) 0.017(2) -0.0029(19) 0.011(3) -0.009(3)
C68 0.020(2) 0.018(2) 0.0131(19) 0.0077(15) 0.0049(15) 0.0022(15)
C69 0.021(2) 0.019(2) 0.016(2) 0.0041(15) 0.0058(16) 0.0063(16)
C70 0.025(2) 0.024(2) 0.023(2) 0.0046(17) -0.0030(17) 0.0015(18)
C71 0.018(2) 0.032(3) 0.029(2) 0.0049(19) -0.0049(18) 0.0040(18)
O16 0.056(3) 0.061(3) 0.053(3) -0.009(2) -0.015(2) 0.001(2)
O17 0.053(2) 0.041(2) 0.031(2) 0.0054(16) -0.0032(17) 0.0016(17)
C72 0.022(2) 0.037(3) 0.040(3) 0.009(2) -0.010(2) 0.005(2)
C73 0.034(2) 0.025(2) 0.020(2) -0.0019(17) -0.0057(18) 0.0076(19)
O18 0.0235(16) 0.043(2) 0.0139(15) -0.0013(13) 0.0006(12) -0.0088(14)
O19 0.0317(18) 0.054(2) 0.0167(16) 0.0007(15) -0.0005(13) -0.0040(16)
O20 0.0249(19) 0.077(3) 0.042(2) -0.009(2) 0.0115(16) -0.0124(18)
O21 0.026(3) 0.046(3) 0.020(2) 0.003(2) -0.0011(19) -0.008(2)
N15 0.0217(19) 0.033(2) 0.022(2) -0.0049(16) 0.0030(15) -0.0032(16)
C74 0.026(3) 0.047(4) 0.053(4) 0.008(3) -0.007(2) 0.008(2)
C75 0.017(2) 0.026(2) 0.017(2) -0.0017(16) -0.0017(16) -0.0014(16)
C76 0.045(3) 0.043(4) 0.041(4) 0.000(3) 0.005(3) 0.011(3)
C77 0.046(4) 0.047(4) 0.064(5) 0.004(3) -0.003(3) 0.004(3)
C78 0.044(3) 0.039(3) 0.032(3) -0.004(2) -0.004(2) 0.024(2)
C79 0.052(4) 0.032(3) 0.033(3) 0.007(2) -0.004(3) 0.002(3)
C80 0.0151(19) 0.029(3) 0.018(2) 0.0000(17) 0.0036(16) -0.0003(16)
Cl1 0.050(3) 0.040(3) 0.051(3) -0.0032(19) 0.005(2) -0.0164(19)
C81 0.055(3) 0.028(3) 0.035(3) 0.003(2) 0.011(2) 0.014(2)
C82 0.037(3) 0.035(3) 0.065(4) -0.009(3) 0.014(3) 0.012(2)
C83 0.037(3) 0.068(5) 0.059(4) 0.003(3) 0.002(3) 0.029(3)
C84 0.032(3) 0.048(4) 0.044(3) 0.002(3) -0.002(2) 0.020(2)
C85 0.051(4) 0.032(3) 0.098(6) -0.006(3) 0.048(4) -0.012(3)
C86 0.038(3) 0.034(3) 0.026(2) -0.004(2) 0.000(2) 0.012(2)
C87 0.076(5) 0.042(4) 0.045(4) -0.010(3) 0.013(3) -0.029(3)
C88 0.059(4) 0.045(4) 0.033(3) -0.001(3) 0.001(3) 0.000(3)
C89 0.058(4) 0.049(4) 0.042(3) -0.006(3) 0.003(3) 0.031(3)
C90 0.091(5) 0.032(3) 0.054(4) 0.011(3) 0.010(4) 0.024(3)
C91 0.037(3) 0.020(2) 0.019(2) -0.0040(17) -0.0025(18) 0.0113(19)
C92 0.049(4) 0.054(4) 0.093(6) -0.001(4) 0.030(4) 0.023(3)
C93 0.059(4) 0.066(5) 0.074(5) 0.007(4) 0.014(4) 0.041(4)
C94 0.050(4) 0.039(4) 0.050(4) 0.000(3) -0.010(3) 0.005(3)
C95 0.046(3) 0.045(4) 0.038(3) 0.002(3) 0.001(3) 0.000(3)
O22 0.046(3) 0.055(3) 0.062(3) 0.000(2) 0.002(2) 0.003(2)
C96 0.034(4) 0.022(3) 0.091(6) -0.012(3) -0.011(4) -0.005(3)
O23 0.073(4) 0.051(4) 0.076(4) 0.016(3) 0.013(3) 0.023(3)
C97 0.048(4) 0.056(5) 0.145(9) 0.012(5) 0.049(5) -0.013(4)
C98 0.054(4) 0.046(4) 0.049(4) 0.005(3) -0.016(3) 0.003(3)
C99 0.070(6) 0.045(5) 0.086(7) 0.030(5) -0.025(5) -0.003(4)
C100 0.041(4) 0.044(5) 0.083(6) 0.027(4) 0.001(4) -0.001(3)
C101 0.050(4) 0.035(4) 0.042(4) 0.002(3) 0.000(3) -0.001(3)
C102 0.044(3) 0.041(4) 0.043(4) 0.006(3) -0.007(3) 0.005(3)
C103 0.040(4) 0.025(4) 0.074(5) 0.021(3) -0.003(3) -0.008(3)
C104 0.077(6) 0.042(5) 0.075(6) 0.013(4) 0.008(5) -0.001(4)
C105 0.129(8) 0.082(7) 0.068(5) -0.018(5) 0.011(5) -0.080(6)
C106 0.059(5) 0.045(5) 0.125(9) 0.045(5) 0.031(5) 0.012(4)
C107 0.060(5) 0.095(7) 0.073(5) 0.022(5) 0.003(4) -0.045(5)
C108 0.051(5) 0.026(4) 0.101(8) -0.014(4) -0.006(4) -0.005(3)
C109 0.066(5) 0.019(4) 0.100(8) 0.002(4) 0.001(5) -0.001(3)
C110 0.081(7) 0.061(6) 0.179(13) 0.072(8) 0.067(8) 0.042(5)
N16 0.034(2) 0.044(3) 0.041(3) 0.003(2) -0.005(2) -0.011(2)
O24 0.052(3) 0.128(5) 0.034(2) 0.022(3) -0.016(2) -0.048(3)
O25 0.039(3) 0.113(5) 0.069(3) 0.011(3) -0.006(2) 0.006(3)
O26 0.064(3) 0.077(4) 0.038(2) 0.015(2) 0.002(2) 0.002(2)
O27 0.030(6) 0.053(8) 0.041(7) -0.007(5) 0.002(5) -0.013(5)
N17 0.042(7) 0.022(7) 0.027(7) -0.004(5) 0.011(6) -0.011(5)
O28 0.029(5) 0.034(6) 0.026(5) 0.000(4) -0.003(4) -0.010(4)
Cl2 0.037(2) 0.043(3) 0.086(4) -0.014(3) 0.010(2) 0.0006(19)
Cl3 0.093(5) 0.031(3) 0.042(3) -0.010(2) 0.006(3) 0.001(3)
Cl4 0.038(3) 0.047(3) 0.042(3) -0.002(2) 0.0036(19) 0.0037(19)
O29 0.077(8) 0.078(9) 0.054(7) -0.001(6) 0.001(6) 0.032(7)
C111 0.100(13) 0.031(7) 0.065(10) -0.006(7) -0.014(9) 0.022(8)
C112 0.086(13) 0.038(9) 0.069(12) 0.028(9) 0.002(10) -0.015(9)
C113 0.054(9) 0.049(9) 0.059(10) 0.003(8) -0.007(8) -0.020(8)
C114 0.080(12) 0.018(7) 0.052(8) 0.001(6) -0.008(8) -0.002(7)
C115 0.056(8) 0.031(7) 0.045(7) -0.004(6) -0.003(6) 0.006(6)
O30 0.032(5) 0.040(7) 0.111(11) -0.035(7) 0.005(6) 0.004(4)
C116 0.066(9) 0.053(11) 0.076(12) -0.022(9) 0.025(9) -0.031(10)
C119 0.054(9) 0.053(9) 0.070(11) 0.018(8) 0.032(9) 0.010(8)
C120 0.019(7) 0.043(9) 0.078(10) 0.006(8) -0.003(8) -0.010(7)
C121 0.15(2) 0.034(11) 0.106(19) 0.020(11) 0.066(17) 0.003(13)
C122 0.088(11) 0.054(11) 0.084(10) 0.013(9) 0.028(11) 0.016(9)
C123 0.058(10) 0.055(11) 0.076(10) 0.012(8) -0.001(9) 0.001(9)
C124 0.048(8) 0.032(8) 0.104(13) 0.003(9) 0.019(8) -0.010(7)
C125 0.111(10) 0.086(9) 0.120(12) 0.011(8) 0.022(9) 0.048(8)
C126 0.077(8) 0.029(7) 0.060(8) -0.007(6) 0.017(7) 0.000(7)
C127 0.082(15) 0.045(13) 0.077(10) 0.009(9) -0.021(12) 0.008(12)
C128 0.076(12) 0.092(16) 0.094(15) -0.029(12) 0.019(11) 0.001(11)
C129 0.129(19) 0.040(12) 0.080(16) 0.003(11) 0.002(17) -0.012(13)

loop_
_atom_type_symbol
_atom_type_description
_atom_type_scat_dispersion_real
_atom_type_scat_dispersion_imag
_atom_type_scat_source
C C 0.0181 0.0091 'International Tables Vol C Tables 4.2.6.8 and 6.1.1.4'
H H 0.0000 0.0000 'International Tables Vol C Tables 4.2.6.8 and 6.1.1.4'
Cl Cl 0.3639 0.7018 'International Tables Vol C Tables 4.2.6.8 and 6.1.1.4'
Co Co -2.3653 3.6143 'International Tables Vol C Tables 4.2.6.8 and 6.1.1.4'
N N 0.0311 0.0180 'International Tables Vol C Tables 4.2.6.8 and 6.1.1.4'
O O 0.0492 0.0322 'International Tables Vol C Tables 4.2.6.8 and 6.1.1.4'

loop_
_geom_angle_atom_site_label_1
_geom_angle_atom_site_label_2
_geom_angle_atom_site_label_3
_geom_angle
_geom_angle_site_symmetry_1
_geom_angle_site_symmetry_3
O2 Co1 N2 91.79(12) . .
O2 Co1 N4 89.32(12) . 1_455
O2 Co1 O10 76.32(11) . .
O2 Co1 N9 93.86(12) . .
O4 Co1 O2 174.88(12) . .
O4 Co1 N2 88.67(12) . .
O4 Co1 N4 90.57(12) . 1_455
O4 Co1 O10 98.57(11) . .
O4 Co1 N9 91.26(12) . .
N2 Co1 N4 175.90(15) . 1_455
N2 Co1 O10 91.46(13) . .
O10 Co1 N4 92.63(12) . 1_455
N9 Co1 N2 85.62(14) . .
N9 Co1 N4 90.36(14) . 1_455
N9 Co1 O10 169.69(12) . .
N1 Co2 N3 174.25(14) . 1_455
N1 Co2 O8 97.92(13) . .
O1 Co2 N1 88.19(12) . .
O1 Co2 N3 89.05(12) . 1_455
O1 Co2 O5 175.45(12) . .
O1 Co2 O8 100.26(11) . .
O1 Co2 N5 94.83(13) . .
O5 Co2 N1 90.04(11) . .
O5 Co2 N3 93.07(12) . 1_455
O5 Co2 O8 75.83(11) . .
O5 Co2 N5 89.26(12) . .
O8 Co2 N3 87.54(13) . 1_455
N5 Co2 N1 86.83(13) . .
N5 Co2 N3 88.38(13) . 1_455
N5 Co2 O8 164.29(12) . .
O3 Co3 N6 90.50(12) 2_655 1_655
O3 Co3 N8 93.22(12) 2_655 .
O3 Co3 O11 75.51(11) 2_655 2_655
O3 Co3 N13 91.22(12) 2_655 .
O6 Co3 O3 173.69(12) . 2_655
O6 Co3 N6 88.87(12) . 1_655
O6 Co3 N8 88.00(12) . .
O6 Co3 O11 98.30(11) . 2_655
O6 Co3 N13 95.04(13) . .
N8 Co3 N6 173.68(16) . 1_655
N8 Co3 O11 90.22(13) . 2_655
O11 Co3 N6 95.66(13) 2_655 1_655
N13 Co3 N6 88.66(13) . 1_655
N13 Co3 N8 86.15(14) . .
N13 Co3 O11 166.04(12) . 2_655
O7 Co4 N7 93.92(12) 2_646 .
O7 Co4 N10 90.52(13) 2_646 2_656
O7 Co4 O12 75.37(11) 2_646 2_646
O7 Co4 N11 90.25(12) 2_646 1_655
O9 Co4 O7 174.98(12) . 2_646
O9 Co4 N7 88.60(12) . .
O9 Co4 N10 93.94(13) . 2_656
O9 Co4 O12 100.37(11) . 2_646
O9 Co4 N11 87.78(12) . 1_655
N10 Co4 N7 87.19(13) 2_656 .
N10 Co4 O12 164.98(12) 2_656 2_646
N10 Co4 N11 86.01(14) 2_656 1_655
O12 Co4 N7 88.64(13) 2_646 .
N11 Co4 N7 172.05(15) 1_655 .
N11 Co4 O12 98.97(13) 1_655 2_646
C1 N1 Co2 124.1(3) . .
C1 N1 C8 117.1(3) . .
C8 N1 Co2 118.4(3) . .
C12 O1 Co2 132.5(3) . .
C31 O2 Co1 119.0(2) . .
C12 O3 Co3 119.8(2) . 2_645
C7 O4 Co1 132.4(3) . .
N1 C1 H1 118.5 . .
N1 C1 C6 123.0(4) . .
C6 C1 H1 118.5 . .
C2 N2 Co1 123.0(3) . .
C2 N2 C33 117.1(3) . .
C33 N2 Co1 119.8(3) . .
C9 N3 Co2 120.8(3) . 1_655
C9 N3 C14 117.2(3) . .
C14 N3 Co2 121.9(3) . 1_655
C5 N4 Co1 122.0(3) . 1_655
C5 N4 C18 116.8(3) . .
C18 N4 Co1 121.2(3) . 1_655
C7 O5 Co2 120.2(2) . .
C48 O6 Co3 133.1(3) . .
C48 O7 Co4 120.3(2) . 2_656
N2 C2 H2 118.4 . .
N2 C2 C20 123.2(4) . .
C20 C2 H2 118.4 . .
Co2 O8 H8 105(3) . .
C21 O8 Co2 115.5(2) . .
C21 O8 H8 115.0(18) . .
C50 N5 Co2 121.2(3) . .
C50 N5 C63 117.4(4) . .
C63 N5 Co2 121.3(3) . .
C9 C3 H3 120.2 . .
C9 C3 C10 119.6(4) . .
C10 C3 H3 120.2 . .
N11 C4 H4 118.3 . .
N11 C4 C41 123.4(4) . .
C41 C4 H4 118.3 . .
C31 O9 Co4 130.3(3) . .
C23 N6 Co3 122.7(3) . 1_455
C45 N6 Co3 120.9(3) . 1_455
C45 N6 C23 116.4(3) . .
Co1 O10 H10 111(3) . .
C36 O10 Co1 114.8(2) . .
C36 O10 H10 111(3) . .
C17 N7 Co4 121.4(3) . .
C17 N7 C42 116.9(3) . .
C42 N7 Co4 121.7(3) . .
N4 C5 H5 118.5 . .
N4 C5 C11 123.1(4) . .
C11 C5 H5 118.5 . .
C1 C6 H6 120.3 . .
C13 C6 C1 119.4(4) . .
C13 C6 H6 120.3 . .
O4 C7 C21 114.9(4) . .
O5 C7 O4 125.8(4) . .
O5 C7 C21 119.3(3) . .
C19 N8 Co3 122.1(3) . .
C80 N8 Co3 121.1(3) . .
C80 N8 C19 116.8(4) . .
N1 C8 H8A 118.4 . .
N1 C8 C22 123.2(4) . .
C22 C8 H8A 118.4 . .
N3 C9 C3 123.2(4) . .
N3 C9 H9 118.4 . .
C3 C9 H9 118.4 . .
C24 N9 Co1 120.8(3) . .
C24 N9 C29 117.9(4) . .
C29 N9 Co1 121.0(3) . .
C3 C10 C13 120.6(4) . .
C15 C10 C3 117.3(4) . .
C15 C10 C13 122.1(4) . .
C5 C11 H11 120.1 . .
C27 C11 C5 119.9(4) . .
C27 C11 H11 120.1 . .
O1 C12 O3 125.7(4) . .
O1 C12 C49 115.7(4) . .
O3 C12 C49 118.6(3) . .
C53 N10 Co4 121.8(3) . 2_646
C53 N10 C62 116.6(4) . .
C62 N10 Co4 121.4(3) . 2_646
C6 C13 C10 120.6(4) . .
C6 C13 C22 117.9(4) . .
C22 C13 C10 121.5(4) . .
Co3 O11 H11A 117(5) 2_645 .
C49 O11 Co3 115.6(2) . 2_645
C49 O11 H11A 112(5) . .
N3 C14 H14 118.5 . .
N3 C14 C15 123.0(4) . .
C15 C14 H14 118.5 . .
Co4 O12 H12 111(4) 2_656 .
C35 O12 Co4 115.5(2) . 2_656
C35 O12 H12 110(3) . .
C10 C15 C14 119.6(4) . .
C10 C15 H15 120.2 . .
C14 C15 H15 120.2 . .
C45 C16 H16 120.0 . .
C51 C16 H16 120.0 . .
C51 C16 C45 120.1(4) . .
N7 C17 H17 118.5 . .
N7 C17 C47 123.1(4) . .
C47 C17 H17 118.5 . .
N4 C18 H18 118.2 . .
N4 C18 C39 123.5(4) . .
C39 C18 H18 118.2 . .
N8 C19 H19 118.4 . .
N8 C19 C34 123.2(4) . .
C34 C19 H19 118.4 . .
C4 N11 Co4 124.9(3) . 1_455
C4 N11 C32 116.6(3) . .
C32 N11 Co4 118.4(3) . 1_455
C2 C20 H20 120.2 . .
C25 C20 C2 119.6(4) . .
C25 C20 H20 120.2 . .
O8 C21 C7 108.9(3) . .
O8 C21 H21 108.9 . .
O8 C21 C91 111.9(4) . .
C7 C21 H21 108.9 . .
C91 C21 C7 109.5(3) . .
C91 C21 H21 108.9 . .
C8 C22 C13 119.3(4) . .
C8 C22 H22 120.3 . .
C13 C22 H22 120.3 . .
N6 C23 H23 118.2 . .
N6 C23 C57 123.7(4) . .
C57 C23 H23 118.2 . .
N9 C24 H24 118.7 . .
N9 C24 C54 122.6(4) . .
C54 C24 H24 118.7 . .
C20 C25 C27 121.1(4) . .
C20 C25 C38 117.7(4) . .
C38 C25 C27 121.2(4) . .
C52 C26 C43 121.8(4) . .
C56 C26 C43 120.9(4) . .
C56 C26 C52 117.3(4) . .
C11 C27 C25 121.2(4) . .
C11 C27 C39 117.7(4) . .
C39 C27 C25 121.1(4) . .
C60 C28 C61 121.3(4) . .
C66 C28 C60 116.9(4) . .
C66 C28 C61 121.8(4) . .
N9 C29 H29 118.4 . .
N9 C29 C55 123.1(4) . .
C55 C29 H29 118.4 . .
C42 C30 H30 120.3 . .
C42 C30 C46 119.5(4) . .
C46 C30 H30 120.3 . .
O2 C31 O9 124.8(4) . .
O2 C31 C36 119.1(3) . .
O9 C31 C36 116.0(4) . .
N11 C32 H32 118.2 . .
N11 C32 C58 123.6(4) . .
C58 C32 H32 118.2 . .
N2 C33 H33 118.4 . .
N2 C33 C38 123.2(4) . .
C38 C33 H33 118.4 . .
C19 C34 H34 120.0 . .
C19 C34 C44 120.0(4) . .
C44 C34 H34 120.0 . .
O12 C35 H35 108.8 . .
O12 C35 C37 112.1(4) . .
O12 C35 C48 108.6(4) . .
C37 C35 H35 108.8 . .
C37 C35 C48 109.8(3) . .
C48 C35 H35 108.8 . .
O14 N12 O13 118.5(4) . .
O15 N12 O13 119.1(4) . .
O15 N12 O14 122.4(4) . .
O10 C36 C31 109.3(3) . .
O10 C36 H36 108.2 . .
O10 C36 C69 111.9(3) . .
C31 C36 H36 108.2 . .
C69 C36 C31 110.9(3) . .
C69 C36 H36 108.2 . .
C59 N13 Co3 120.8(3) . .
C64 N13 Co3 122.8(3) . .
C64 N13 C59 116.2(4) . .
C85 C37 C35 121.0(5) . .
C85 C37 C87 119.7(5) . .
C87 C37 C35 119.3(5) . .
C25 C38 H38 120.5 . .
C33 C38 C25 119.1(4) . .
C33 C38 H38 120.5 . .
C18 C39 C27 119.0(4) . .
C18 C39 H39 120.5 . .
C27 C39 H39 120.5 . .
C41 C40 C46 120.5(4) . .
C58 C40 C41 117.2(4) . .
C58 C40 C46 122.3(4) . .
C4 C41 C40 119.5(4) . .
C4 C41 H41 120.3 . .
C40 C41 H41 120.3 . .
N7 C42 C30 123.1(4) . .
N7 C42 H42 118.4 . .
C30 C42 H42 118.4 . .
C65 C43 C26 122.6(4) . .
C67 C43 C26 120.6(4) . .
C67 C43 C65 116.8(4) . .
C34 C44 C51 121.4(4) . .
C34 C44 C75 117.0(4) . .
C75 C44 C51 121.5(4) . .
N6 C45 C16 123.5(4) . .
N6 C45 H45 118.3 . .
C16 C45 H45 118.3 . .
C30 C46 C40 121.2(4) . .
C47 C46 C30 117.2(4) . .
C47 C46 C40 121.6(4) . .
C17 C47 H47 119.9 . .
C46 C47 C17 120.2(4) . .
C46 C47 H47 119.9 . .
O6 C48 C35 115.4(4) . .
O7 C48 O6 125.7(4) . .
O7 C48 C35 118.8(3) . .
C12 C49 H49 108.5 . .
O11 C49 C12 108.6(3) . .
O11 C49 H49 108.5 . .
O11 C49 C68 111.9(3) . .
C68 C49 C12 110.9(3) . .
C68 C49 H49 108.5 . .
N5 C50 H50 118.5 . .
N5 C50 C52 123.0(4) . .
C52 C50 H50 118.5 . .
C16 C51 C44 121.5(4) . .
C16 C51 C57 116.9(4) . .
C57 C51 C44 121.6(4) . .
C26 C52 H52 120.2 . .
C50 C52 C26 119.6(4) . .
C50 C52 H52 120.2 . .
N10 C53 H53 118.2 . .
N10 C53 C66 123.6(4) . .
C66 C53 H53 118.2 . .
C24 C54 H54 120.2 . .
C61 C54 C24 119.6(4) . .
C61 C54 H54 120.2 . .
C29 C55 H55 120.0 . .
C29 C55 C61 120.1(4) . .
C61 C55 H55 120.0 . .
C26 C56 H56 120.2 . .
C63 C56 C26 119.7(4) . .
C63 C56 H56 120.2 . .
C23 C57 C51 119.4(4) . .
C23 C57 H57 120.3 . .
C51 C57 H57 120.3 . .
C32 C58 C40 119.5(4) . .
C32 C58 H58 120.2 . .
C40 C58 H58 120.2 . .
N13 C59 H59 117.9 . .
N13 C59 C67 124.2(5) . .
C67 C59 H59 117.9 . .
C28 C60 H60 120.0 . .
C62 C60 C28 120.1(4) . .
C62 C60 H60 120.0 . .
C54 C61 C28 120.8(4) . .
C55 C61 C28 122.5(4) . .
C55 C61 C54 116.7(4) . .
N10 C62 C60 123.1(4) . .
N10 C62 H62 118.5 . .
C60 C62 H62 118.5 . .
N5 C63 C56 122.9(4) . .
N5 C63 H63 118.5 . .
C56 C63 H63 118.5 . .
N13 C64 H64 118.2 . .
N13 C64 C65 123.7(5) . .
C65 C64 H64 118.2 . .
C43 C65 C64 119.5(5) . .
C43 C65 H65 120.2 . .
C64 C65 H65 120.2 . .
C28 C66 C53 119.8(4) . .
C28 C66 H66 120.1 . .
C53 C66 H66 120.1 . .
C43 C67 C59 119.7(5) . .
C43 C67 H67 120.2 . .
C59 C67 H67 120.2 . .
C70 C68 C49 121.8(4) . .
C70 C68 C73 119.2(4) . .
C73 C68 C49 119.0(4) . .
C71 C69 C36 121.6(4) . .
C71 C69 C86 119.1(4) . .
C86 C69 C36 119.3(4) . .
C68 C70 H70 119.8 . .
C68 C70 C72 120.4(5) . .
C72 C70 H70 119.8 . .
C69 C71 H71 119.7 . .
C69 C71 C74 120.5(5) . .
C74 C71 H71 119.7 . .
N17 O16 N14 61.1(8) . .
N14 O17 N17 52.5(6) . .
O16 N14 O17 122.6(6) . .
O16 N14 O21 114.2(6) . .
O21 N14 O17 123.1(6) . .
N17 N14 O16 55.5(8) . .
N17 N14 O17 68.3(8) . .
N17 N14 O21 162.4(9) . .
C70 C72 H72 119.9 . .
C84 C72 C70 120.2(5) . .
C84 C72 H72 119.9 . .
C68 C73 H73 119.8 . .
C78 C73 C68 120.3(5) . .
C78 C73 H73 119.8 . .
N14 O21 O28 123.0(7) . .
O19 N15 O18 119.1(4) . .
O19 N15 O20 121.2(4) . .
O20 N15 O18 119.7(4) . .
C71 C74 H74 119.8 . .
C83 C74 C71 120.4(6) . .
C83 C74 H74 119.8 . .
C44 C75 H75 120.6 . .
C80 C75 C44 118.8(4) . .
C80 C75 H75 120.6 . .
C77 C76 H76 119.7 . .
C77 C76 C79 120.6(6) . .
C79 C76 H76 119.7 . .
C76 C77 H77 119.7 . .
C76 C77 C94 120.6(7) . .
C94 C77 H77 119.7 . .
C73 C78 H78 120.1 . .
C73 C78 C84 119.9(5) . .
C84 C78 H78 120.1 . .
C76 C79 C95 118.7(6) . .
C76 C79 C101 119.8(6) . .
C95 C79 C101 121.4(6) . .
N8 C80 C75 124.2(4) . .
N8 C80 H80 117.9 . .
C75 C80 H80 117.9 . .
C90 C81 H81 120.1 . .
C91 C81 H81 120.1 . .
C91 C81 C90 119.9(6) . .
C91 C82 H82 119.3 . .
C91 C82 C92 121.3(6) . .
C92 C82 H82 119.3 . .
C74 C83 H83 120.1 . .
C74 C83 C89 119.9(5) . .
C89 C83 H83 120.1 . .
C72 C84 C78 119.9(5) . .
C72 C84 H84 120.0 . .
C78 C84 H84 120.0 . .
C37 C85 H85 119.5 . .
C37 C85 C97 121.0(7) . .
C97 C85 H85 119.5 . .
C69 C86 H86 120.1 . .
C69 C86 C89 119.7(5) . .
C89 C86 H86 120.1 . .
C37 C87 H87 121.0 . .
C37 C87 C105 118.0(7) . .
C105 C87 H87 121.0 . .
C94 C88 H88 120.5 . .
C94 C88 C95 119.1(6) . .
C95 C88 H88 120.5 . .
C83 C89 C86 120.4(6) . .
C83 C89 H89 119.8 . .
C86 C89 H89 119.8 . .
C81 C90 H90 120.5 . .
C93 C90 C81 119.0(6) . .
C93 C90 H90 120.5 . .
C81 C91 C21 119.3(5) . .
C82 C91 C21 121.5(5) . .
C82 C91 C81 119.2(5) . .
C82 C92 H92 120.5 . .
C93 C92 C82 118.9(7) . .
C93 C92 H92 120.5 . .
C90 C93 H93 119.2 . .
C92 C93 C90 121.6(6) . .
C92 C93 H93 119.2 . .
C77 C94 H94 120.0 . .
C88 C94 C77 120.0(7) . .
C88 C94 H94 120.0 . .
C79 C95 C88 120.9(6) . .
C79 C95 H95 119.6 . .
C88 C95 H95 119.6 . .
C101 O22 H22A 109.5 . .
C103 C96 H96 119.8 . .
C108 C96 H96 119.8 . .
C108 C96 C103 120.4(9) . .
C100 O23 H23A 109.5 . .
C85 C97 H97 119.7 . .
C107 C97 C85 120.7(8) . .
C107 C97 H97 119.7 . .
H98A C98 H98B 109.5 . .
H98A C98 H98C 109.5 . .
H98B C98 H98C 109.5 . .
C102 C98 H98A 109.5 . .
C102 C98 H98B 109.5 . .
C102 C98 H98C 109.5 . .
C103 C99 H99 119.4 . .
C104 C99 H99 119.4 . .
C104 C99 C103 121.2(8) . .
O23 C100 H100 108.3 . .
O23 C100 C103 113.6(6) . .
O23 C100 C106 106.1(8) . .
C103 C100 H100 108.3 . .
C103 C100 C106 111.9(6) . .
C106 C100 H100 108.3 . .
C79 C101 H101 107.5 . .
O22 C101 C79 112.3(5) . .
O22 C101 H101 107.5 . .
O22 C101 C102 110.5(6) . .
C102 C101 C79 111.2(5) . .
C102 C101 H101 107.5 . .
C98 C102 H10A 108.7 . .
C98 C102 H10B 108.7 . .
C101 C102 C98 114.4(6) . .
C101 C102 H10A 108.7 . .
C101 C102 H10B 108.7 . .
H10A C102 H10B 107.6 . .
C96 C103 C99 116.5(8) . .
C96 C103 C100 123.3(8) . .
C99 C103 C100 120.2(7) . .
C99 C104 H104 120.9 . .
C109 C104 C99 118.1(10) . .
C109 C104 H104 120.9 . .
C87 C105 H105 119.2 . .
C107 C105 C87 121.6(7) . .
C107 C105 H105 119.2 . .
C100 C106 H10C 108.7 . .
C100 C106 H10D 108.7 . .
H10C C106 H10D 107.6 . .
C110 C106 C100 114.1(7) . .
C110 C106 H10C 108.7 . .
C110 C106 H10D 108.7 . .
C97 C107 C105 118.9(7) . .
C97 C107 H107 120.6 . .
C105 C107 H107 120.6 . .
C96 C108 H108 119.8 . .
C109 C108 C96 120.4(8) . .
C109 C108 H108 119.8 . .
C104 C109 H109 118.4 . .
C108 C109 C104 123.3(10) . .
C108 C109 H109 118.4 . .
C106 C110 H11E 109.5 . .
C106 C110 H11F 109.5 . .
C106 C110 H11G 109.5 . .
H11E C110 H11F 109.5 . .
H11E C110 H11G 109.5 . .
H11F C110 H11G 109.5 . .
O24 N16 O26 120.5(5) . .
O25 N16 O24 118.3(5) . .
O25 N16 O26 121.0(5) . .
O16 N17 O17 121.4(11) . .
O16 N17 N14 63.4(8) . .
O16 N17 O27 113.5(13) . .
N14 N17 O17 59.2(7) . .
N14 N17 O27 168.8(13) . .
O27 N17 O17 125.1(12) . .
C115 C111 H111 124.6 . .
C125 C111 H111 124.6 . .
C125 C111 C115 110.8(14) . .
C113 C112 H112 123.2 . .
C125 C112 H112 123.2 . .
C125 C112 C113 113.5(15) . .
C112 C113 H113 119.5 . .
C112 C113 C114 120.9(17) . .
C114 C113 H113 119.5 . .
C113 C114 H114 121.5 . .
C113 C114 C115 117.0(16) . .
C115 C114 H114 121.5 . .
C111 C115 C114 124.0(15) . .
C111 C115 C126 117.0(13) . .
C114 C115 C126 119.0(13) . .
H11B C116 H11C 109.5 . .
H11B C116 H11D 109.5 . .
H11C C116 H11D 109.5 . .
C124 C116 H11B 109.5 . .
C124 C116 H11C 109.5 . .
C124 C116 H11D 109.5 . .
Cl3 C117 H11J 109.2 . .
Cl3 C117 H11K 109.2 . .
Cl4 C117 Cl3 112.2(14) . .
Cl4 C117 H11J 109.2 . .
Cl4 C117 H11K 109.2 . .
H11J C117 H11K 107.9 . .
Cl1 C118 H11H 109.2 . .
Cl1 C118 H11I 109.2 . .
Cl2 C118 Cl1 111.9(12) . .
Cl2 C118 H11H 109.2 . .
Cl2 C118 H11I 109.2 . .
H11H C118 H11I 107.9 . .
C120 C119 H119 121.4 . .
C120 C119 C121 117.1(18) . .
C121 C119 H119 121.4 . .
C119 C120 H120 120.9 . .
C127 C120 C119 118.2(19) . .
C127 C120 H120 120.9 . .
C119 C121 H121 116.1 . .
C125 C121 C119 127.7(18) . .
C125 C121 H121 116.1 . .
O30 C122 H122 109.4 . .
O30 C122 C123 101.4(14) . .
O30 C122 C128 118.1(17) . .
C123 C122 H122 109.4 . .
C123 C122 C128 108.6(16) . .
C128 C122 H122 109.4 . .
C125 C123 C122 120.3(16) . .
C127 C123 C122 118.5(18) . .
C127 C123 C125 121.2(18) . .
C116 C124 H12A 108.2 . .
C116 C124 H12B 108.2 . .
H12A C124 H12B 107.4 . .
C126 C124 C116 116.2(17) . .
C126 C124 H12A 108.2 . .
C126 C124 H12B 108.2 . .
C111 C125 C112 133.7(14) . .
C111 C125 H125 113.2 . .
C112 C125 H125 113.2 . .
C121 C125 C123 111.8(15) . .
C121 C125 H12C 124.1 . .
C123 C125 H12C 124.1 . .
O29 C126 C115 110.8(11) . .
O29 C126 C124 113.2(13) . .
O29 C126 H126 106.2 . .
C115 C126 H126 106.2 . .
C124 C126 C115 113.6(13) . .
C124 C126 H126 106.2 . .
C120 C127 H127 118.2 . .
C123 C127 C120 124(2) . .
C123 C127 H127 118.2 . .
C122 C128 H12D 107.9 . .
C122 C128 H12E 107.9 . .
C122 C128 C129 118(2) . .
H12D C128 H12E 107.2 . .
C129 C128 H12D 107.9 . .
C129 C128 H12E 107.9 . .
C128 C129 H12F 109.5 . .
C128 C129 H12G 109.5 . .
C128 C129 H12H 109.5 . .
H12F C129 H12G 109.5 . .
H12F C129 H12H 109.5 . .
H12G C129 H12H 109.5 . .

loop_
_geom_bond_atom_site_label_1
_geom_bond_atom_site_label_2
_geom_bond_distance
_geom_bond_site_symmetry_2
Co1 O2 2.070(3) .
Co1 O4 2.036(3) .
Co1 N2 2.168(3) .
Co1 N4 2.181(3) 1_455
Co1 O10 2.172(3) .
Co1 N9 2.144(4) .
Co2 N1 2.172(3) .
Co2 O1 2.048(3) .
Co2 N3 2.190(3) 1_455
Co2 O5 2.081(3) .
Co2 O8 2.184(3) .
Co2 N5 2.137(4) .
Co3 O3 2.086(3) 2_655
Co3 O6 2.051(3) .
Co3 N6 2.184(3) 1_655
Co3 N8 2.168(3) .
Co3 O11 2.174(3) 2_655
Co3 N13 2.131(4) .
Co4 O7 2.095(3) 2_646
Co4 O9 2.056(3) .
Co4 N7 2.185(3) .
Co4 N10 2.142(4) 2_656
Co4 O12 2.181(3) 2_646
Co4 N11 2.179(3) 1_655
N1 C1 1.347(5) .
N1 C8 1.349(5) .
O1 C12 1.255(5) .
O2 C31 1.252(5) .
O3 Co3 2.086(3) 2_645
O3 C12 1.258(5) .
O4 C7 1.259(5) .
C1 H1 0.9500 .
C1 C6 1.391(6) .
N2 C2 1.335(6) .
N2 C33 1.343(6) .
N3 Co2 2.190(3) 1_655
N3 C9 1.339(5) .
N3 C14 1.342(6) .
N4 Co1 2.181(3) 1_655
N4 C5 1.339(6) .
N4 C18 1.354(6) .
O5 C7 1.252(6) .
O6 C48 1.257(5) .
O7 Co4 2.095(3) 2_656
O7 C48 1.250(6) .
C2 H2 0.9500 .
C2 C20 1.384(6) .
O8 H8 0.90(2) .
O8 C21 1.431(5) .
N5 C50 1.338(6) .
N5 C63 1.341(6) .
C3 H3 0.9500 .
C3 C9 1.382(6) .
C3 C10 1.397(6) .
C4 H4 0.9500 .
C4 N11 1.338(5) .
C4 C41 1.384(6) .
O9 C31 1.269(5) .
N6 Co3 2.184(3) 1_455
N6 C23 1.344(6) .
N6 C45 1.340(6) .
O10 H10 0.85(2) .
O10 C36 1.416(5) .
N7 C17 1.335(6) .
N7 C42 1.350(6) .
C5 H5 0.9500 .
C5 C11 1.395(6) .
C6 H6 0.9500 .
C6 C13 1.385(6) .
C7 C21 1.530(6) .
N8 C19 1.338(6) .
N8 C80 1.333(6) .
C8 H8A 0.9500 .
C8 C22 1.383(6) .
C9 H9 0.9500 .
N9 C24 1.328(6) .
N9 C29 1.336(6) .
C10 C13 1.487(6) .
C10 C15 1.380(6) .
C11 H11 0.9500 .
C11 C27 1.373(6) .
C12 C49 1.539(5) .
N10 Co4 2.142(4) 2_646
N10 C53 1.330(6) .
N10 C62 1.348(6) .
C13 C22 1.395(6) .
O11 Co3 2.174(3) 2_645
O11 H11A 0.72(6) .
O11 C49 1.426(5) .
C14 H14 0.9500 .
C14 C15 1.393(6) .
O12 Co4 2.181(3) 2_656
O12 H12 0.90(3) .
O12 C35 1.432(5) .
C15 H15 0.9500 .
C16 H16 0.9500 .
C16 C45 1.380(6) .
C16 C51 1.376(6) .
C17 H17 0.9500 .
C17 C47 1.387(6) .
C18 H18 0.9500 .
C18 C39 1.381(6) .
C19 H19 0.9500 .
C19 C34 1.375(6) .
N11 Co4 2.179(3) 1_455
N11 C32 1.344(6) .
C20 H20 0.9500 .
C20 C25 1.380(6) .
C21 H21 1.0000 .
C21 C91 1.515(6) .
C22 H22 0.9500 .
C23 H23 0.9500 .
C23 C57 1.374(6) .
C24 H24 0.9500 .
C24 C54 1.398(7) .
C25 C27 1.491(6) .
C25 C38 1.392(6) .
C26 C43 1.488(6) .
C26 C52 1.391(6) .
C26 C56 1.384(7) .
C27 C39 1.402(6) .
C28 C60 1.384(7) .
C28 C61 1.479(6) .
C28 C66 1.381(6) .
C29 H29 0.9500 .
C29 C55 1.376(7) .
C30 H30 0.9500 .
C30 C42 1.384(6) .
C30 C46 1.393(6) .
O13 N12 1.283(6) .
C31 C36 1.534(5) .
C32 H32 0.9500 .
C32 C58 1.381(6) .
C33 H33 0.9500 .
C33 C38 1.384(6) .
C34 H34 0.9500 .
C34 C44 1.388(7) .
C35 H35 1.0000 .
C35 C37 1.510(6) .
C35 C48 1.538(6) .
N12 O14 1.243(6) .
N12 O15 1.236(6) .
C36 H36 1.0000 .
C36 C69 1.522(5) .
N13 C59 1.325(6) .
N13 C64 1.324(7) .
C37 C85 1.361(8) .
C37 C87 1.369(8) .
C38 H38 0.9500 .
C39 H39 0.9500 .
C40 C41 1.394(6) .
C40 C46 1.486(6) .
C40 C58 1.384(6) .
C41 H41 0.9500 .
C42 H42 0.9500 .
C43 C65 1.380(7) .
C43 C67 1.375(7) .
C44 C51 1.484(5) .
C44 C75 1.394(6) .
C45 H45 0.9500 .
C46 C47 1.376(6) .
C47 H47 0.9500 .
C49 H49 1.0000 .
C49 C68 1.519(5) .
C50 H50 0.9500 .
C50 C52 1.376(6) .
C51 C57 1.402(6) .
C52 H52 0.9500 .
C53 H53 0.9500 .
C53 C66 1.388(7) .
C54 H54 0.9500 .
C54 C61 1.395(6) .
C55 H55 0.9500 .
C55 C61 1.390(6) .
C56 H56 0.9500 .
C56 C63 1.379(7) .
C57 H57 0.9500 .
C58 H58 0.9500 .
C59 H59 0.9500 .
C59 C67 1.378(7) .
C60 H60 0.9500 .
C60 C62 1.381(7) .
C62 H62 0.9500 .
C63 H63 0.9500 .
C64 H64 0.9500 .
C64 C65 1.389(8) .
C65 H65 0.9500 .
C66 H66 0.9500 .
C67 H67 0.9500 .
C68 C70 1.377(6) .
C68 C73 1.399(6) .
C69 C71 1.379(7) .
C69 C86 1.396(7) .
C70 H70 0.9500 .
C70 C72 1.399(7) .
C71 H71 0.9500 .
C71 C74 1.403(7) .
O16 N14 1.197(8) .
O16 N17 1.103(13) .
O17 N14 1.269(7) .
O17 N17 1.372(15) .
N14 O21 1.253(8) .
N14 N17 1.172(14) .
C72 H72 0.9500 .
C72 C84 1.373(9) .
C73 H73 0.9500 .
C73 C78 1.388(7) .
O18 N15 1.280(5) .
O19 N15 1.228(5) .
O20 N15 1.232(6) .
O21 O28 1.268(12) .
C74 H74 0.9500 .
C74 C83 1.364(10) .
C75 H75 0.9500 .
C75 C80 1.380(6) .
C76 H76 0.9500 .
C76 C77 1.373(10) .
C76 C79 1.373(10) .
C77 H77 0.9500 .
C77 C94 1.388(11) .
C78 H78 0.9500 .
C78 C84 1.391(8) .
C79 C95 1.396(9) .
C79 C101 1.533(9) .
C80 H80 0.9500 .
Cl1 C118 1.77(2) .
C81 H81 0.9500 .
C81 C90 1.415(9) .
C81 C91 1.383(7) .
C82 H82 0.9500 .
C82 C91 1.382(8) .
C82 C92 1.399(8) .
C83 H83 0.9500 .
C83 C89 1.383(10) .
C84 H84 0.9500 .
C85 H85 0.9500 .
C85 C97 1.381(9) .
C86 H86 0.9500 .
C86 C89 1.402(8) .
C87 H87 0.9500 .
C87 C105 1.416(10) .
C88 H88 0.9500 .
C88 C94 1.371(10) .
C88 C95 1.398(10) .
C89 H89 0.9500 .
C90 H90 0.9500 .
C90 C93 1.386(11) .
C92 H92 0.9500 .
C92 C93 1.361(11) .
C93 H93 0.9500 .
C94 H94 0.9500 .
C95 H95 0.9500 .
O22 H22A 0.8400 .
O22 C101 1.380(8) .
C96 H96 0.9500 .
C96 C103 1.407(10) .
C96 C108 1.404(12) .
O23 H23A 0.8400 .
O23 C100 1.422(10) .
C97 H97 0.9500 .
C97 C107 1.350(13) .
C98 H98A 0.9800 .
C98 H98B 0.9800 .
C98 H98C 0.9800 .
C98 C102 1.525(9) .
C99 H99 0.9500 .
C99 C103 1.418(13) .
C99 C104 1.403(14) .
C100 H100 1.0000 .
C100 C103 1.484(11) .
C100 C106 1.523(11) .
C101 H101 1.0000 .
C101 C102 1.516(9) .
C102 H10A 0.9900 .
C102 H10B 0.9900 .
C104 H104 0.9500 .
C104 C109 1.364(13) .
C105 H105 0.9500 .
C105 C107 1.357(14) .
C106 H10C 0.9900 .
C106 H10D 0.9900 .
C106 C110 1.493(12) .
C107 H107 0.9500 .
C108 H108 0.9500 .
C108 C109 1.315(14) .
C109 H109 0.9500 .
C110 H11E 0.9800 .
C110 H11F 0.9800 .
C110 H11G 0.9800 .
N16 O24 1.232(7) .
N16 O25 1.227(7) .
N16 O26 1.255(7) .
O27 N17 1.234(18) .
Cl2 C118 1.75(2) .
Cl3 C117 1.79(3) .
Cl4 C117 1.74(2) .
O29 C126 1.477(17) .
C111 H111 0.9500 .
C111 C115 1.363(17) .
C111 C125 1.303(17) .
C112 H112 0.9500 .
C112 C113 1.36(2) .
C112 C125 1.334(19) .
C113 H113 0.9500 .
C113 C114 1.39(2) .
C114 H114 0.9500 .
C114 C115 1.395(18) .
C115 C126 1.510(18) .
O30 C122 1.395(19) .
C116 H11B 0.9800 .
C116 H11C 0.9800 .
C116 H11D 0.9800 .
C116 C124 1.51(2) .
C117 H11J 0.9900 .
C117 H11K 0.9900 .
C118 H11H 0.9900 .
C118 H11I 0.9900 .
C119 H119 0.9500 .
C119 C120 1.360(19) .
C119 C121 1.39(2) .
C120 H120 0.9500 .
C120 C127 1.36(2) .
C121 H121 0.9500 .
C121 C125 1.36(2) .
C122 H122 1.0000 .
C122 C123 1.51(2) .
C122 C128 1.55(2) .
C123 C125 1.432(18) .
C123 C127 1.36(2) .
C124 H12A 0.9900 .
C124 H12B 0.9900 .
C124 C126 1.505(18) .
C125 H125 0.9500 .
C125 H12C 0.9500 .
C126 H126 1.0000 .
C127 H127 0.9500 .
C128 H12D 0.9900 .
C128 H12E 0.9900 .
C128 C129 1.58(2) .
C129 H12F 0.9800 .
C129 H12G 0.9800 .
C129 H12H 0.9800 .

loop_
_geom_torsion_atom_site_label_1
_geom_torsion_atom_site_label_2
_geom_torsion_atom_site_label_3
_geom_torsion_atom_site_label_4
_geom_torsion
_geom_torsion_site_symmetry_1
_geom_torsion_site_symmetry_4
Co1 O2 C31 O9 173.5(3) . .
Co1 O2 C31 C36 -9.5(4) . .
Co1 O4 C7 O5 5.0(5) . .
Co1 O4 C7 C21 -175.0(2) . .
Co1 N2 C2 C20 -177.0(4) . .
Co1 N2 C33 C38 177.5(4) . .
Co1 N4 C5 C11 176.1(3) 1_655 .
Co1 N4 C18 C39 -175.6(3) 1_655 .
Co1 O10 C36 C31 8.5(4) . .
Co1 O10 C36 C69 -114.8(3) . .
Co1 N9 C24 C54 -173.3(4) . .
Co1 N9 C29 C55 172.4(4) . .
Co2 N1 C1 C6 175.4(4) . .
Co2 N1 C8 C22 -175.9(4) . .
Co2 O1 C12 O3 2.3(6) . .
Co2 O1 C12 C49 -176.9(2) . .
Co2 N3 C9 C3 -176.8(4) 1_655 .
Co2 N3 C14 C15 175.3(3) 1_655 .
Co2 O5 C7 O4 -175.8(3) . .
Co2 O5 C7 C21 4.2(4) . .
Co2 O8 C21 C7 5.9(4) . .
Co2 O8 C21 C91 -115.3(3) . .
Co2 N5 C50 C52 175.3(3) . .
Co2 N5 C63 C56 -174.8(4) . .
Co3 O3 C12 O1 173.7(3) 2_645 .
Co3 O3 C12 C49 -7.1(4) 2_645 .
Co3 O6 C48 O7 4.1(5) . .
Co3 O6 C48 C35 -175.3(3) . .
Co3 N6 C23 C57 -178.0(4) 1_455 .
Co3 N6 C45 C16 178.3(4) 1_455 .
Co3 N8 C19 C34 178.9(5) . .
Co3 N8 C80 C75 -178.6(4) . .
Co3 O11 C49 C12 12.6(4) 2_645 .
Co3 O11 C49 C68 -110.2(3) 2_645 .
Co3 N13 C59 C67 -175.0(5) . .
Co3 N13 C64 C65 175.2(5) . .
Co4 O7 C48 O6 179.8(3) 2_656 .
Co4 O7 C48 C35 -0.8(4) 2_656 .
Co4 O9 C31 O2 -0.7(5) . .
Co4 O9 C31 C36 -177.7(2) . .
Co4 N7 C17 C47 -179.3(4) . .
Co4 N7 C42 C30 178.2(3) . .
Co4 N10 C53 C66 172.3(4) 2_646 .
Co4 N10 C62 C60 -172.7(5) 2_646 .
Co4 O12 C35 C37 -108.5(3) 2_656 .
Co4 O12 C35 C48 12.9(4) 2_656 .
Co4 N11 C32 C58 -179.5(4) 1_455 .
N1 C1 C6 C13 0.1(8) . .
N1 C8 C22 C13 0.2(7) . .
O1 C12 C49 O11 175.2(3) . .
O1 C12 C49 C68 -61.5(4) . .
O2 C31 C36 O10 0.2(4) . .
O2 C31 C36 C69 124.1(4) . .
O3 C12 C49 O11 -4.1(4) . .
O3 C12 C49 C68 119.2(4) . .
O4 C7 C21 O8 173.4(3) . .
O4 C7 C21 C91 -64.0(4) . .
C1 N1 C8 C22 -2.4(7) . .
C1 C6 C13 C10 176.9(4) . .
C1 C6 C13 C22 -2.3(7) . .
N2 C2 C20 C25 -0.9(8) . .
N2 C33 C38 C25 0.0(7) . .
N3 C14 C15 C10 1.1(7) . .
N4 C5 C11 C27 0.3(7) . .
N4 C18 C39 C27 -1.3(7) . .
O5 C7 C21 O8 -6.6(5) . .
O5 C7 C21 C91 116.0(4) . .
C2 N2 C33 C38 0.5(7) . .
C2 C20 C25 C27 -177.9(4) . .
C2 C20 C25 C38 1.4(7) . .
O8 C21 C91 C81 -142.5(4) . .
O8 C21 C91 C82 38.7(6) . .
N5 C50 C52 C26 0.2(7) . .
C3 C10 C13 C6 -146.9(5) . .
C3 C10 C13 C22 32.3(6) . .
C3 C10 C15 C14 1.7(7) . .
C4 N11 C32 C58 -2.7(7) . .
O9 C31 C36 O10 177.3(3) . .
O9 C31 C36 C69 -58.8(4) . .
N6 C23 C57 C51 -0.9(8) . .
O10 C36 C69 C71 24.3(5) . .
O10 C36 C69 C86 -158.2(4) . .
N7 C17 C47 C46 1.4(9) . .
C5 N4 C18 C39 3.2(7) . .
C5 C11 C27 C25 -177.7(4) . .
C5 C11 C27 C39 1.7(7) . .
C6 C13 C22 C8 2.2(7) . .
C7 C21 C91 C81 96.7(5) . .
C7 C21 C91 C82 -82.1(6) . .
N8 C19 C34 C44 -0.6(10) . .
C8 N1 C1 C6 2.2(7) . .
C9 N3 C14 C15 -2.4(7) . .
C9 C3 C10 C13 174.8(4) . .
C9 C3 C10 C15 -3.1(7) . .
N9 C24 C54 C61 1.2(8) . .
N9 C29 C55 C61 0.6(7) . .
C10 C3 C9 N3 1.9(7) . .
C10 C13 C22 C8 -177.0(4) . .
C11 C27 C39 C18 -1.2(7) . .
C12 C49 C68 C70 -98.3(4) . .
C12 C49 C68 C73 79.4(5) . .
N10 C53 C66 C28 0.2(8) . .
C13 C10 C15 C14 -176.2(4) . .
O11 C49 C68 C70 23.2(5) . .
O11 C49 C68 C73 -159.2(4) . .
C14 N3 C9 C3 0.9(7) . .
O12 C35 C37 C85 27.2(7) . .
O12 C35 C37 C87 -154.2(5) . .
O12 C35 C48 O6 171.2(3) . .
O12 C35 C48 O7 -8.2(5) . .
C15 C10 C13 C6 30.9(7) . .
C15 C10 C13 C22 -149.9(5) . .
C16 C51 C57 C23 -1.2(7) . .
C17 N7 C42 C30 -3.6(7) . .
C18 N4 C5 C11 -2.7(7) . .
C19 N8 C80 C75 1.0(7) . .
C19 C34 C44 C51 -177.1(5) . .
C19 C34 C44 C75 1.8(9) . .
N11 C4 C41 C40 -1.1(7) . .
N11 C32 C58 C40 -0.4(8) . .
C20 C25 C27 C11 154.0(5) . .
C20 C25 C27 C39 -25.4(7) . .
C20 C25 C38 C33 -1.0(7) . .
C23 N6 C45 C16 -2.3(7) . .
C24 N9 C29 C55 -1.2(7) . .
C24 C54 C61 C28 178.9(4) . .
C24 C54 C61 C55 -1.7(7) . .
C25 C27 C39 C18 178.2(4) . .
C26 C43 C65 C64 -178.3(5) . .
C26 C43 C67 C59 178.6(5) . .
C26 C56 C63 N5 -1.1(8) . .
C27 C25 C38 C33 178.4(4) . .
C28 C60 C62 N10 0.6(9) . .
C29 N9 C24 C54 0.3(7) . .
C29 C55 C61 C28 -179.7(4) . .
C29 C55 C61 C54 0.9(7) . .
C30 C46 C47 C17 -4.1(8) . .
C31 C36 C69 C71 -98.1(5) . .
C31 C36 C69 C86 79.4(5) . .
C33 N2 C2 C20 -0.1(7) . .
C34 C44 C51 C16 152.3(6) . .
C34 C44 C51 C57 -27.8(7) . .
C34 C44 C75 C80 -1.6(7) . .
C35 C37 C85 C97 174.1(7) . .
C35 C37 C87 C105 -174.9(7) . .
C36 C69 C71 C74 175.3(5) . .
C36 C69 C86 C89 -175.3(5) . .
N13 C59 C67 C43 0.4(10) . .
N13 C64 C65 C43 -1.0(10) . .
C37 C35 C48 O6 -65.9(4) . .
C37 C35 C48 O7 114.7(4) . .
C37 C85 C97 C107 3.5(15) . .
C37 C87 C105 C107 -2.0(14) . .
C38 C25 C27 C11 -25.3(7) . .
C38 C25 C27 C39 155.3(5) . .
C40 C46 C47 C17 174.8(5) . .
C41 C4 N11 Co4 -180.0(4) . 1_455
C41 C4 N11 C32 3.4(7) . .
C41 C40 C46 C30 30.5(6) . .
C41 C40 C46 C47 -148.3(5) . .
C41 C40 C58 C32 2.8(7) . .
C42 N7 C17 C47 2.5(8) . .
C42 C30 C46 C40 -175.9(4) . .
C42 C30 C46 C47 3.0(7) . .
C43 C26 C52 C50 179.5(4) . .
C43 C26 C56 C63 -179.1(4) . .
C44 C51 C57 C23 178.9(5) . .
C44 C75 C80 N8 0.2(7) . .
C45 N6 C23 C57 2.7(7) . .
C45 C16 C51 C44 -178.6(4) . .
C45 C16 C51 C57 1.6(7) . .
C46 C30 C42 N7 0.9(7) . .
C46 C40 C41 C4 176.1(4) . .
C46 C40 C58 C32 -175.4(5) . .
C48 C35 C37 C85 -93.5(6) . .
C48 C35 C37 C87 85.0(6) . .
C49 C68 C70 C72 176.3(4) . .
C49 C68 C73 C78 -177.6(4) . .
C50 N5 C63 C56 1.6(7) . .
C51 C16 C45 N6 0.2(8) . .
C51 C44 C75 C80 177.3(4) . .
C52 C26 C43 C65 29.4(7) . .
C52 C26 C43 C67 -149.8(5) . .
C52 C26 C56 C63 0.1(7) . .
C53 N10 C62 C60 1.4(8) . .
C56 C26 C43 C65 -151.5(5) . .
C56 C26 C43 C67 29.4(7) . .
C56 C26 C52 C50 0.3(7) . .
C58 C40 C41 C4 -2.1(7) . .
C58 C40 C46 C30 -151.4(5) . .
C58 C40 C46 C47 29.8(7) . .
C59 N13 C64 C65 0.7(9) . .
C60 C28 C61 C54 -22.1(7) . .
C60 C28 C61 C55 158.5(5) . .
C60 C28 C66 C53 1.8(7) . .
C61 C28 C60 C62 177.9(5) . .
C61 C28 C66 C53 -178.3(4) . .
C62 N10 C53 C66 -1.8(7) . .
C63 N5 C50 C52 -1.2(6) . .
C64 N13 C59 C67 -0.4(9) . .
C65 C43 C67 C59 -0.6(9) . .
C66 C28 C60 C62 -2.1(8) . .
C66 C28 C61 C54 157.9(5) . .
C66 C28 C61 C55 -21.4(7) . .
C67 C43 C65 C64 0.9(9) . .
C68 C70 C72 C84 0.8(8) . .
C68 C73 C78 C84 1.7(8) . .
C69 C71 C74 C83 -0.1(9) . .
C69 C86 C89 C83 -0.1(9) . .
C70 C68 C73 C78 0.1(7) . .
C70 C72 C84 C78 1.0(9) . .
C71 C69 C86 C89 2.2(8) . .
C71 C74 C83 C89 2.2(10) . .
O16 N14 O21 O28 -111.8(8) . .
O16 N14 N17 O17 167.9(8) . .
O16 N14 N17 O27 -76(7) . .
O17 N14 O21 O28 71.3(10) . .
O17 N14 N17 O16 -167.9(8) . .
O17 N14 N17 O27 116(7) . .
N14 O16 N17 O17 -12.2(8) . .
N14 O16 N17 O27 168.2(14) . .
N14 O17 N17 O16 12.7(8) . .
N14 O17 N17 O27 -167.7(16) . .
C73 C68 C70 C72 -1.3(7) . .
C73 C78 C84 C72 -2.2(9) . .
O21 N14 N17 O16 59(3) . .
O21 N14 N17 O17 -134(3) . .
O21 N14 N17 O27 -18(10) . .
C74 C83 C89 C86 -2.1(11) . .
C75 C44 C51 C16 -26.6(7) . .
C75 C44 C51 C57 153.3(5) . .
C76 C77 C94 C88 1.4(11) . .
C76 C79 C95 C88 1.2(10) . .
C76 C79 C101 O22 -129.3(6) . .
C76 C79 C101 C102 106.3(7) . .
C77 C76 C79 C95 0.3(10) . .
C77 C76 C79 C101 -177.5(6) . .
C79 C76 C77 C94 -1.6(11) . .
C79 C101 C102 C98 178.5(6) . .
C80 N8 C19 C34 -0.8(8) . .
C81 C90 C93 C92 1.0(13) . .
C82 C92 C93 C90 -0.8(13) . .
C85 C37 C87 C105 3.7(11) . .
C85 C97 C107 C105 -1.7(15) . .
C86 C69 C71 C74 -2.2(7) . .
C87 C37 C85 C97 -4.5(12) . .
C87 C105 C107 C97 1.0(15) . .
C90 C81 C91 C21 -178.4(5) . .
C90 C81 C91 C82 0.4(9) . .
C91 C81 C90 C93 -0.8(10) . .
C91 C82 C92 C93 0.4(12) . .
C92 C82 C91 C21 178.6(6) . .
C92 C82 C91 C81 -0.2(10) . .
C94 C88 C95 C79 -1.4(10) . .
C95 C79 C101 O22 53.0(8) . .
C95 C79 C101 C102 -71.5(8) . .
C95 C88 C94 C77 0.1(11) . .
O22 C101 C102 C98 53.1(8) . .
C96 C108 C109 C104 1.5(13) . .
O23 C100 C103 C96 23.2(11) . .
O23 C100 C103 C99 -156.7(7) . .
O23 C100 C106 C110 63.8(12) . .
C99 C104 C109 C108 -0.8(13) . .
C101 C79 C95 C88 179.0(6) . .
C103 C96 C108 C109 -0.1(11) . .
C103 C99 C104 C109 -1.2(13) . .
C103 C100 C106 C110 -171.8(10) . .
C104 C99 C103 C96 2.5(11) . .
C104 C99 C103 C100 -177.6(7) . .
C106 C100 C103 C96 -96.9(9) . .
C106 C100 C103 C99 83.1(10) . .
C108 C96 C103 C99 -1.8(10) . .
C108 C96 C103 C100 178.2(7) . .
N17 O16 N14 O17 13.3(9) . .
N17 O16 N14 O21 -163.6(10) . .
N17 O17 N14 O16 -11.8(8) . .
N17 O17 N14 O21 164.8(10) . .
N17 N14 O21 O28 -162(3) . .
C111 C115 C126 O29 -71.6(15) . .
C111 C115 C126 C124 57.2(17) . .
C112 C113 C114 C115 -1(2) . .
C113 C112 C125 C111 -0.5(9) . .
C113 C112 C125 C121 -145.1(19) . .
C113 C112 C125 C123 11.0(10) . .
C113 C114 C115 C111 0(2) . .
C113 C114 C115 C126 -179.4(13) . .
C114 C115 C126 O29 107.8(16) . .
C114 C115 C126 C124 -123.4(16) . .
C115 C111 C125 C112 -0.6(7) . .
C115 C111 C125 C121 36(2) . .
C115 C111 C125 C123 -15.9(9) . .
O30 C122 C123 C125 -48.3(12) . .
O30 C122 C123 C127 132.0(13) . .
O30 C122 C128 C129 177(2) . .
C116 C124 C126 O29 -170.9(15) . .
C116 C124 C126 C115 61.6(19) . .
C119 C120 C127 C123 -4(2) . .
C119 C121 C125 C111 -38(2) . .
C119 C121 C125 C112 27.3(16) . .
C119 C121 C125 C123 1.6(7) . .
C120 C119 C121 C125 -4.7(14) . .
C121 C119 C120 C127 5.4(17) . .
C122 C123 C125 C111 -22.0(9) . .
C122 C123 C125 C112 169.0(9) . .
C122 C123 C125 C121 -179.1(6) . .
C122 C123 C127 C120 -179.8(12) . .
C123 C122 C128 C129 62(3) . .
C125 C111 C115 C114 0.8(16) . .
C125 C111 C115 C126 -179.8(9) . .
C125 C112 C113 C114 1.3(18) . .
C125 C123 C127 C120 0.5(16) . .
C127 C123 C125 C111 157.7(11) . .
C127 C123 C125 C112 -11.3(10) . .
C127 C123 C125 C121 0.6(7) . .
C128 C122 C123 C125 76.9(16) . .
C128 C122 C123 C127 -102.9(17) . .
